data_4343458
loop_
_publ_author_name
'Attenberger, Bianca'
'Peresypkina, Eugenia V.'
'Scheer, Manfred'

_publ_section_title
;
 Novel Two- and Three-Dimensional Organometallic-Organic Hybrid Materials
 Based on Polyphosphorus Complexes.
;
_journal_issue 14
_journal_name_full 'Inorganic chemistry'
_journal_page_first 7021
_journal_page_last 7029
_journal_paper_doi 10.1021/acs.inorgchem.5b01048
_journal_volume 54
_journal_year 2015
_chemical_formula_moiety 'C50 H40 Ag2 Mo2 N6 O8 P2, 2(Al O4 C16 F36), 0.75(C H2 Cl2), 0.5(C7 H8)'
_chemical_formula_sum 'C86.25 H45.5 Ag2 Al2 Cl1.5 F72 Mo2 N6 O12 P2'
_chemical_formula_weight 3302.48
_chemical_name_systematic
; 
 ? 
;
_space_group_IT_number 14
_symmetry_cell_setting monoclinic
_symmetry_space_group_name_Hall '-P 2ybc'
_symmetry_space_group_name_H-M 'P 1 21/c 1'
_atom_sites_solution_hydrogens geom
_atom_sites_solution_primary direct
_atom_sites_solution_secondary difmap
_audit_creation_method SHELXL-97
_cell_angle_alpha 90.00
_cell_angle_beta 90.984(3)
_cell_angle_gamma 90.00
_cell_formula_units_Z 4
_cell_length_a 18.5386(8)
_cell_length_b 30.4147(11)
_cell_length_c 20.9523(6)
_cell_measurement_reflns_used 10290
_cell_measurement_temperature 123(2)
_cell_measurement_theta_max 74.6540
_cell_measurement_theta_min 3.4550
_cell_volume 11812.1(7)
_computing_cell_refinement
;
CrysAlisPro, Agilent Technologies,
Version 1.171.36.28 (release 01-02-2013 CrysAlis171 .NET)
(compiled Feb  1 2013,16:14:44)
;
_computing_data_collection
;
CrysAlisPro, Agilent Technologies,
Version 1.171.36.28 (release 01-02-2013 CrysAlis171 .NET)
(compiled Feb  1 2013,16:14:44)
;
_computing_data_reduction
;
CrysAlisPro, Agilent Technologies,
Version 1.171.36.28 (release 01-02-2013 CrysAlis171 .NET)
(compiled Feb  1 2013,16:14:44)
;
_computing_structure_refinement 'SHELXL-97 (Sheldrick, 2008)'
_computing_structure_solution 'SHELXS-97 (Sheldrick, 2008)'
_diffrn_ambient_temperature 123(2)
_diffrn_detector_area_resol_mean 10.3546
_diffrn_measured_fraction_theta_full 0.989
_diffrn_measured_fraction_theta_max 0.950
_diffrn_measurement_device_type 'SuperNova, Single source at offset, Atlas'
_diffrn_measurement_method '\w scans'
_diffrn_radiation_monochromator mirror
_diffrn_radiation_source 'SuperNova (Cu) X-ray Source'
_diffrn_radiation_type CuK\a
_diffrn_radiation_wavelength 1.54178
_diffrn_reflns_av_R_equivalents 0.0439
_diffrn_reflns_av_sigmaI/netI 0.0886
_diffrn_reflns_limit_h_max 22
_diffrn_reflns_limit_h_min -21
_diffrn_reflns_limit_k_max 38
_diffrn_reflns_limit_k_min -33
_diffrn_reflns_limit_l_max 25
_diffrn_reflns_limit_l_min -17
_diffrn_reflns_number 42065
_diffrn_reflns_theta_full 67.50
_diffrn_reflns_theta_max 75.56
_diffrn_reflns_theta_min 3.47
_exptl_absorpt_coefficient_mu 6.620
_exptl_absorpt_correction_T_max 1.00000
_exptl_absorpt_correction_T_min 0.72842
_exptl_absorpt_correction_type multi-scan
_exptl_absorpt_process_details
;
CrysAlisPro, Agilent Technologies,
Version 1.171.36.28 (release 01-02-2013 CrysAlis171 .NET)
(compiled Feb  1 2013,16:14:44)
Empirical absorption correction using spherical harmonics,
 implemented in SCALE3 ABSPACK scaling algorithm.
;
_exptl_crystal_colour orange
_exptl_crystal_density_diffrn 1.857
_exptl_crystal_density_method 'not measured'
_exptl_crystal_description prism
_exptl_crystal_F_000 6434
_exptl_crystal_size_max 0.0771
_exptl_crystal_size_mid 0.0512
_exptl_crystal_size_min 0.0507
_refine_diff_density_max 1.767
_refine_diff_density_min -1.468
_refine_diff_density_rms 0.146
_refine_ls_extinction_method none
_refine_ls_goodness_of_fit_ref 0.943
_refine_ls_hydrogen_treatment constr
_refine_ls_matrix_type full
_refine_ls_number_parameters 1687
_refine_ls_number_reflns 23312
_refine_ls_number_restraints 772
_refine_ls_restrained_S_all 0.950
_refine_ls_R_factor_all 0.1080
_refine_ls_R_factor_gt 0.0688
_refine_ls_shift/su_max 0.001
_refine_ls_shift/su_mean 0.000
_refine_ls_structure_factor_coef Fsqd
_refine_ls_weighting_details 'calc w=1/[\s^2^(Fo^2^)+(0.1214P)^2^+0.0000P] where P=(Fo^2^+2Fc^2^)/3'
_refine_ls_weighting_scheme calc
_refine_ls_wR_factor_gt 0.1800
_refine_ls_wR_factor_ref 0.1966
_reflns_number_gt 13915
_reflns_number_total 23312
_reflns_threshold_expression >2sigma(I)
_cod_data_source_file ic5b01048_si_004.cif
_cod_data_source_block cube
_cod_depositor_comments 'Adding full bibliography for 4343458--4343460.cif.'
_cod_original_sg_symbol_H-M P2(1)/c
_cod_original_formula_sum 'C86.25 H45.50 Ag2 Al2 Cl1.50 F72 Mo2 N6 O12 P2'
_cod_database_code 4343458

loop_
_symmetry_equiv_pos_as_xyz
'x, y, z'
'-x, y+1/2, -z+1/2'
'-x, -y, -z'
'x, -y-1/2, z-1/2'

loop_
_atom_site_label
_atom_site_type_symbol
_atom_site_fract_x
_atom_site_fract_y
_atom_site_fract_z
_atom_site_U_iso_or_equiv
_atom_site_adp_type
_atom_site_occupancy
_atom_site_symmetry_multiplicity
_atom_site_calc_flag
_atom_site_refinement_flags
_atom_site_disorder_assembly
_atom_site_disorder_group
Ag1 Ag 0.34087(3) 0.401432(17) 0.17927(2) 0.03347(12) Uani 1 1 d . . .
Ag2 Ag 0.09242(3) 0.401992(17) 0.24855(2) 0.03514(13) Uani 1 1 d . . .
Mo1 Mo 0.26761(3) 0.493953(18) 0.33227(2) 0.03033(13) Uani 1 1 d . . .
Mo2 Mo 0.21516(3) 0.530760(18) 0.20412(3) 0.03267(13) Uani 1 1 d . . .
P1 P 0.27170(10) 0.45741(6) 0.22931(8) 0.0335(4) Uani 1 1 d . . .
P2 P 0.16607(10) 0.46637(6) 0.25964(9) 0.0351(4) Uani 1 1 d . . .
C1C C 0.1812(5) 0.5247(3) 0.3667(4) 0.0456(18) Uani 1 1 d . . .
C2C C 0.2362(5) 0.4398(3) 0.3770(3) 0.0415(17) Uani 1 1 d . . .
C3C C 0.2065(7) 0.4979(3) 0.1229(4) 0.063(3) Uani 1 1 d . . .
C4C C 0.3197(5) 0.5382(3) 0.1868(4) 0.048(2) Uani 1 1 d . . .
O1C O 0.1342(4) 0.5426(3) 0.3890(3) 0.0637(18) Uani 1 1 d . . .
O2C O 0.2215(4) 0.4100(2) 0.4061(3) 0.0549(16) Uani 1 1 d . . .
O3C O 0.2200(11) 0.4797(9) 0.0728(11) 0.069(5) Uani 0.55 1 d P . .
O3CA O 0.1835(12) 0.4814(11) 0.0762(11) 0.066(7) Uani 0.45 1 d P . .
O4C O 0.3797(4) 0.5430(3) 0.1763(4) 0.069(2) Uani 1 1 d . . .
C11 C 0.3403(5) 0.5043(3) 0.4204(4) 0.052(2) Uani 1 1 d . . .
H11A H 0.3274 0.4975 0.4655 0.063 Uiso 1 1 calc R . .
C12 C 0.3337(5) 0.5459(3) 0.3900(4) 0.053(2) Uani 1 1 d . . .
H12A H 0.3139 0.5732 0.4097 0.063 Uiso 1 1 calc R . .
C13 C 0.3666(4) 0.5432(3) 0.3302(4) 0.0430(18) Uani 1 1 d . . .
H13A H 0.3724 0.5681 0.2995 0.052 Uiso 1 1 calc R . .
C14 C 0.3927(4) 0.5008(3) 0.3218(4) 0.048(2) Uani 1 1 d . . .
H14A H 0.4213 0.4903 0.2848 0.058 Uiso 1 1 calc R . .
C15 C 0.3775(5) 0.4758(3) 0.3782(4) 0.053(2) Uani 1 1 d . . .
H15A H 0.3952 0.4455 0.3882 0.064 Uiso 1 1 calc R . .
C21 C 0.1137(6) 0.5681(4) 0.1702(5) 0.065(3) Uani 1 1 d . . .
H21A H 0.0741 0.5560 0.1425 0.078 Uiso 1 1 calc R . .
C22 C 0.1138(5) 0.5704(4) 0.2373(5) 0.065(3) Uani 1 1 d . . .
H22A H 0.0750 0.5590 0.2655 0.078 Uiso 1 1 calc R . .
C23 C 0.2124(6) 0.6070(3) 0.2029(5) 0.055(2) Uani 1 1 d . . .
H23A H 0.2558 0.6266 0.2025 0.066 Uiso 1 1 calc R . .
C24 C 0.1751(5) 0.5944(3) 0.2578(5) 0.053(2) Uani 1 1 d . . .
H24A H 0.1876 0.6030 0.3027 0.064 Uiso 1 1 calc R . .
C25 C 0.1757(5) 0.5912(3) 0.1488(5) 0.055(2) Uani 1 1 d . . .
H25A H 0.1868 0.5985 0.1034 0.066 Uiso 1 1 calc R . .
N11 N 0.3330(4) 0.3385(2) 0.2483(3) 0.0413(15) Uani 1 1 d . . .
N12 N 0.3448(4) 0.1347(2) 0.5839(3) 0.0397(14) Uani 1 1 d . . .
N13 N 0.4646(3) 0.4144(2) 0.1917(3) 0.0389(14) Uani 1 1 d . . .
N14 N 0.9661(4) 0.3969(2) 0.2458(3) 0.0428(15) Uani 1 1 d . . .
N15 N 0.0972(4) 0.3626(2) 0.1528(3) 0.0438(15) Uani 1 1 d . . .
N16 N 0.0989(4) 0.1536(2) -0.1745(3) 0.0421(15) Uani 1 1 d . . .
C31 C 0.2872(4) 0.3431(3) 0.2963(4) 0.0406(17) Uani 1 1 d . . .
H31A H 0.2537 0.3666 0.2944 0.049 Uiso 1 1 calc R . .
C32 C 0.2859(4) 0.3157(3) 0.3481(4) 0.0457(19) Uani 1 1 d . . .
H32A H 0.2525 0.3210 0.3812 0.055 Uiso 1 1 calc R . .
C35 C 0.3792(5) 0.3045(3) 0.2526(4) 0.049(2) Uani 1 1 d . . .
H35A H 0.4126 0.3005 0.2192 0.059 Uiso 1 1 calc R . .
C36 C 0.3810(5) 0.2752(3) 0.3025(4) 0.0467(19) Uani 1 1 d . . .
H36A H 0.4145 0.2515 0.3031 0.056 Uiso 1 1 calc R . .
C37 C 0.3325(4) 0.2809(3) 0.3524(4) 0.0398(16) Uani 1 1 d . . .
C38 C 0.3310(5) 0.2519(3) 0.4085(4) 0.0455(19) Uani 1 1 d . . .
H38A H 0.3022 0.2615 0.4429 0.055 Uiso 1 1 calc R . .
C39 C 0.3647(5) 0.2142(3) 0.4167(4) 0.0430(18) Uani 1 1 d . . .
H39A H 0.3941 0.2037 0.3832 0.052 Uiso 1 1 calc R . .
C40 C 0.3595(4) 0.1871(3) 0.4753(3) 0.0393(16) Uani 1 1 d . . .
C41 C 0.3732(7) 0.1425(3) 0.4748(4) 0.064(3) Uani 1 1 d . . .
H41A H 0.3873 0.1285 0.4365 0.077 Uiso 1 1 calc R . .
C42 C 0.3664(7) 0.1183(3) 0.5300(4) 0.062(3) Uani 1 1 d . . .
H42A H 0.3781 0.0879 0.5286 0.074 Uiso 1 1 calc R . .
C43 C 0.3406(7) 0.2041(3) 0.5321(5) 0.072(3) Uani 1 1 d . . .
H43A H 0.3330 0.2349 0.5356 0.086 Uiso 1 1 calc R . .
C44 C 0.3322(8) 0.1780(3) 0.5854(4) 0.077(4) Uani 1 1 d . . .
H44A H 0.3170 0.1910 0.6241 0.093 Uiso 1 1 calc R . .
C46 C 0.5015(5) 0.3942(3) 0.2381(4) 0.048(2) Uani 1 1 d . . .
H46A H 0.4751 0.3805 0.2712 0.057 Uiso 1 1 calc R . .
C47 C 0.5751(5) 0.3918(3) 0.2412(4) 0.047(2) Uani 1 1 d . . .
H47A H 0.5985 0.3768 0.2755 0.056 Uiso 1 1 calc R . .
C48 C 0.5024(4) 0.4340(3) 0.1470(4) 0.050(2) Uani 1 1 d . . .
H48A H 0.4774 0.4495 0.1142 0.060 Uiso 1 1 calc R . .
C49 C 0.5772(5) 0.4329(3) 0.1461(4) 0.050(2) Uani 1 1 d . . .
H49A H 0.6022 0.4469 0.1126 0.059 Uiso 1 1 calc R . .
C50 C 0.6155(4) 0.4114(2) 0.1942(4) 0.0365(15) Uani 1 1 d . . .
C51 C 0.6930(5) 0.4106(3) 0.1924(4) 0.0408(17) Uani 1 1 d . . .
H51A H 0.7154 0.4268 0.1594 0.049 Uiso 1 1 calc R . .
C52 C 0.7357(4) 0.3891(3) 0.2328(4) 0.0425(17) Uani 1 1 d . . .
H52A H 0.7129 0.3713 0.2638 0.051 Uiso 1 1 calc R . .
C53 C 0.8146(4) 0.3901(3) 0.2343(4) 0.0406(17) Uani 1 1 d . . .
C54 C 0.8561(5) 0.4117(3) 0.1886(4) 0.056(2) Uani 1 1 d . . .
H54A H 0.8334 0.4250 0.1525 0.067 Uiso 1 1 calc R . .
C55 C 0.9296(5) 0.4135(3) 0.1962(4) 0.052(2) Uani 1 1 d . . .
H55A H 0.9563 0.4277 0.1638 0.063 Uiso 1 1 calc R . .
C56 C 0.8524(5) 0.3717(4) 0.2849(4) 0.055(2) Uani 1 1 d . . .
H56A H 0.8275 0.3560 0.3168 0.066 Uiso 1 1 calc R . .
C57 C 0.9267(5) 0.3762(3) 0.2892(4) 0.054(2) Uani 1 1 d . . .
H57A H 0.9510 0.3637 0.3252 0.065 Uiso 1 1 calc R . .
C58 C 0.1476(6) 0.3685(4) 0.1094(5) 0.062(3) Uani 1 1 d . . .
H58A H 0.1841 0.3898 0.1178 0.074 Uiso 1 1 calc R . .
C59 C 0.1499(6) 0.3453(4) 0.0520(5) 0.065(3) Uani 1 1 d . . .
H59A H 0.1867 0.3515 0.0224 0.078 Uiso 1 1 calc R . .
C61 C 0.0459(5) 0.3078(3) 0.0832(5) 0.052(2) Uani 1 1 d . . .
H61A H 0.0084 0.2870 0.0759 0.062 Uiso 1 1 calc R . .
C62 C 0.0477(5) 0.3326(3) 0.1388(4) 0.047(2) Uani 1 1 d . . .
H62A H 0.0108 0.3276 0.1689 0.057 Uiso 1 1 calc R . .
C63 C 0.1049(5) 0.2866(3) -0.0192(4) 0.055(2) Uani 1 1 d . . .
H63A H 0.1298 0.2983 -0.0547 0.065 Uiso 1 1 calc R . .
C64 C 0.0772(5) 0.2472(3) -0.0241(4) 0.050(2) Uani 1 1 d . . .
H64A H 0.0497 0.2374 0.0109 0.061 Uiso 1 1 calc R . .
C65 C 0.0838(5) 0.2166(3) -0.0772(4) 0.0462(19) Uani 1 1 d . . .
C66 C 0.0740(5) 0.1721(3) -0.0657(4) 0.049(2) Uani 1 1 d . . .
H66A H 0.0625 0.1621 -0.0241 0.059 Uiso 1 1 calc R . .
C67 C 0.0811(5) 0.1424(3) -0.1150(4) 0.0439(18) Uani 1 1 d . . .
H67A H 0.0728 0.1122 -0.1062 0.053 Uiso 1 1 calc R . .
C68 C 0.1088(5) 0.1957(3) -0.1852(4) 0.049(2) Uani 1 1 d . . .
H68A H 0.1217 0.2045 -0.2270 0.059 Uiso 1 1 calc R . .
C69 C 0.1015(5) 0.2281(3) -0.1394(4) 0.052(2) Uani 1 1 d . . .
H69A H 0.1085 0.2581 -0.1503 0.062 Uiso 1 1 calc R . .
C70 C 0.0995(5) 0.3137(3) 0.0382(4) 0.0485(19) Uani 1 1 d . . .
Al1 Al 0.67260(12) 0.27464(7) 0.53512(9) 0.0324(4) Uani 1 1 d . . .
O1 O 0.6308(4) 0.3175(2) 0.4958(3) 0.0495(14) Uani 1 1 d . . .
O2 O 0.6392(3) 0.26468(17) 0.6102(2) 0.0414(12) Uani 1 1 d . A .
O3 O 0.7623(3) 0.2895(2) 0.5462(3) 0.0543(15) Uani 1 1 d . . .
O4 O 0.6640(4) 0.22691(18) 0.4915(2) 0.0492(15) Uani 1 1 d . . .
C1T C 0.5742(5) 0.3297(3) 0.4582(4) 0.048(2) Uani 1 1 d . . .
C2T C 0.6350(5) 0.2770(3) 0.6715(3) 0.0404(17) Uani 1 1 d D . .
C3T C 0.8227(5) 0.3074(3) 0.5217(5) 0.054(2) Uani 1 1 d . B .
C4T C 0.6585(6) 0.1831(3) 0.4918(4) 0.049(2) Uani 1 1 d . . .
C101 C 0.5683(6) 0.3028(3) 0.3956(4) 0.054(2) Uani 1 1 d . . .
F11A F 0.5374(4) 0.26422(19) 0.4060(3) 0.0689(16) Uani 1 1 d U . .
F11B F 0.6336(4) 0.2949(2) 0.3743(3) 0.0779(19) Uani 1 1 d U . .
F11C F 0.5319(4) 0.32279(19) 0.3495(2) 0.0646(15) Uani 1 1 d U . .
C102 C 0.4999(7) 0.3265(5) 0.4930(5) 0.075(3) Uani 1 1 d . . .
F12A F 0.4979(4) 0.2878(3) 0.5230(3) 0.091(2) Uani 1 1 d U . .
F12B F 0.4448(4) 0.3300(3) 0.4544(4) 0.094(2) Uani 1 1 d U . .
F12C F 0.4964(5) 0.3575(3) 0.5375(4) 0.106(3) Uani 1 1 d U . .
C103 C 0.5889(7) 0.3783(3) 0.4414(5) 0.067(3) Uani 1 1 d . . .
F13A F 0.5308(5) 0.3985(2) 0.4165(4) 0.097(3) Uani 1 1 d U . .
F13B F 0.6403(5) 0.3818(3) 0.3974(4) 0.094(2) Uani 1 1 d U . .
F13C F 0.6110(5) 0.4017(2) 0.4910(4) 0.099(3) Uani 1 1 d U . .
F23C F 0.6328(3) 0.34178(18) 0.7377(2) 0.0621(15) Uani 1 1 d DU . .
C201 C 0.7103(10) 0.2649(6) 0.7089(8) 0.055(4) Uiso 0.65 1 d P A 1
F21A F 0.7570(6) 0.2934(4) 0.6983(5) 0.077(3) Uiso 0.65 1 d P A 1
F21C F 0.7267(7) 0.2245(5) 0.6919(6) 0.090(3) Uiso 0.65 1 d P A 1
F21B F 0.6906(11) 0.2614(7) 0.7719(7) 0.079(5) Uani 0.65 1 d PU A 1
C202 C 0.5759(10) 0.2515(6) 0.7037(8) 0.058(4) Uiso 0.65 1 d P A 1
F22A F 0.5166(8) 0.2507(5) 0.6638(5) 0.091(2) Uani 0.65 1 d PU A 1
F22B F 0.5902(7) 0.2094(4) 0.7136(5) 0.091(2) Uani 0.65 1 d PU A 1
F22C F 0.5471(10) 0.2722(6) 0.7550(7) 0.091(2) Uani 0.65 1 d PU A 1
C203 C 0.6229(9) 0.3265(5) 0.6780(6) 0.046(3) Uiso 0.65 1 d P A 1
F23B F 0.6680(6) 0.3485(2) 0.6406(4) 0.064(3) Uani 0.65 1 d PU A 1
F23A F 0.5556(7) 0.3370(4) 0.6613(6) 0.088(3) Uiso 0.65 1 d P A 1
C204 C 0.5538(12) 0.2679(7) 0.6955(10) 0.032(4) Uiso 0.35 1 d P A 2
F24B F 0.5601(12) 0.2648(7) 0.7629(11) 0.048(4) Uiso 0.35 1 d P A 2
F24C F 0.5128(12) 0.2985(7) 0.6739(10) 0.083(5) Uiso 0.35 1 d P A 2
F24A F 0.5336(10) 0.2286(6) 0.6763(9) 0.062(4) Uiso 0.35 1 d P A 2
C205 C 0.6869(14) 0.2512(9) 0.7117(11) 0.039(5) Uiso 0.35 1 d P A 2
F25A F 0.6614(11) 0.2082(7) 0.7172(9) 0.077(5) Uiso 0.35 1 d P A 2
F25B F 0.7513(9) 0.2420(6) 0.6812(7) 0.054(4) Uiso 0.35 1 d P A 2
F25C F 0.7096(17) 0.2665(11) 0.7704(19) 0.056(7) Uiso 0.35 1 d P A 2
C206 C 0.6538(10) 0.3256(8) 0.6805(7) 0.044(6) Uiso 0.35 1 d PD A 2
F26A F 0.7264(10) 0.3315(7) 0.6802(9) 0.077(5) Uiso 0.35 1 d PD A 2
F26B F 0.6164(11) 0.3503(7) 0.6370(9) 0.071(5) Uiso 0.35 1 d PD A 2
C301 C 0.8793(6) 0.3049(5) 0.5755(7) 0.081(4) Uani 1 1 d . . .
F31C F 0.9478(4) 0.3112(3) 0.5547(4) 0.097(2) Uani 1 1 d U . .
F31B F 0.8820(4) 0.2661(3) 0.6055(4) 0.096(2) Uani 1 1 d U . .
F31A F 0.8680(4) 0.3349(3) 0.6207(4) 0.101(3) Uani 1 1 d U . .
C302 C 0.8472(6) 0.2812(4) 0.4636(5) 0.070(3) Uani 1 1 d . . .
F32C F 0.9004(4) 0.3008(3) 0.4318(3) 0.084(2) Uani 1 1 d U . .
F32B F 0.8772(5) 0.2422(3) 0.4831(4) 0.099(3) Uani 1 1 d U . .
F32A F 0.7950(4) 0.2721(3) 0.4244(3) 0.100(3) Uani 1 1 d U . .
C303 C 0.8146(8) 0.3549(5) 0.5037(9) 0.093(5) Uani 1 1 d . . .
F33C F 0.8826(12) 0.3742(9) 0.5087(9) 0.089(6) Uani 0.60 1 d PDU B 1
F33B F 0.7786(11) 0.3763(7) 0.5559(7) 0.076(5) Uani 0.60 1 d PDU B 1
F33A F 0.7825(11) 0.3643(7) 0.4532(10) 0.099(7) Uani 0.60 1 d PDU B 1
F33F F 0.7692(18) 0.3791(11) 0.5291(11) 0.078(7) Uani 0.40 1 d PU B 2
F33E F 0.8701(16) 0.3774(11) 0.4856(13) 0.073(7) Uani 0.40 1 d PU B 2
F33D F 0.7710(13) 0.3496(8) 0.4384(12) 0.071(6) Uani 0.40 1 d PU B 2
C401 C 0.6469(9) 0.1673(3) 0.4215(5) 0.080(4) Uani 1 1 d . . .
C402 C 0.7264(7) 0.1608(3) 0.5199(5) 0.067(3) Uani 1 1 d . . .
C403 C 0.5908(8) 0.1685(4) 0.5303(6) 0.074(3) Uani 1 1 d . . .
F41C F 0.6598(4) 0.12425(18) 0.4141(3) 0.0763(19) Uani 1 1 d U . .
F41A F 0.6909(5) 0.1883(2) 0.3830(3) 0.094(3) Uani 1 1 d U . .
F41B F 0.5793(6) 0.1751(3) 0.4021(4) 0.105(3) Uani 1 1 d U . .
F42C F 0.7506(4) 0.1819(2) 0.5707(3) 0.085(2) Uani 1 1 d U . .
F42B F 0.7818(4) 0.1629(3) 0.4783(4) 0.096(2) Uani 1 1 d U . .
F42A F 0.7166(5) 0.1184(2) 0.5341(3) 0.086(2) Uani 1 1 d U . .
F43C F 0.5705(4) 0.1275(2) 0.5153(4) 0.086(2) Uani 1 1 d U . .
F43B F 0.5383(4) 0.1951(2) 0.5226(4) 0.091(2) Uani 1 1 d U . .
F43A F 0.6084(5) 0.1680(2) 0.5934(3) 0.084(2) Uani 1 1 d U . .
Al2 Al 0.22048(14) 0.41611(9) 0.69199(14) 0.0486(6) Uani 1 1 d . . .
O5 O 0.2097(6) 0.4272(4) 0.7699(4) 0.099(3) Uani 1 1 d . C .
O8 O 0.2204(5) 0.3618(2) 0.6792(4) 0.078(2) Uani 1 1 d . E .
C5T C 0.1843(7) 0.4222(4) 0.8267(6) 0.076(3) Uani 1 1 d D . .
C6T C 0.3668(6) 0.4502(4) 0.6678(6) 0.083(4) Uani 1 1 d D . .
C8T C 0.2087(7) 0.3233(4) 0.6553(7) 0.087(4) Uani 1 1 d D . .
C501 C 0.2283(11) 0.4516(6) 0.8744(9) 0.088(5) Uiso 0.75 1 d PD C 1
F51A F 0.2929(13) 0.4337(6) 0.8814(10) 0.089(3) Uani 0.50 1 d PDU C 1
F51B F 0.2341(11) 0.4926(5) 0.8507(8) 0.089(3) Uani 0.50 1 d PDU C 1
F51C F 0.1861(10) 0.4573(6) 0.9299(7) 0.089(3) Uani 0.50 1 d PDU C 1
F51D F 0.2126(18) 0.4422(12) 0.9332(15) 0.089(3) Uani 0.25 1 d PDU C 1
F51E F 0.3048(19) 0.4473(13) 0.8718(16) 0.089(3) Uani 0.25 1 d PDU C 1
F51F F 0.218(2) 0.4949(9) 0.8623(16) 0.089(3) Uani 0.25 1 d PDU C 1
C502 C 0.1032(9) 0.4319(7) 0.8270(9) 0.087(5) Uiso 0.75 1 d PD C 1
F52A F 0.0725(7) 0.4131(4) 0.7763(5) 0.1018(13) Uani 0.75 1 d PDU C 1
F52B F 0.0776(8) 0.4089(4) 0.8800(5) 0.1018(13) Uani 0.75 1 d PDU C 1
F52C F 0.0907(7) 0.4734(4) 0.8299(5) 0.1018(13) Uani 0.75 1 d PDU C 1
C503 C 0.2092(12) 0.3741(6) 0.8456(10) 0.089(5) Uiso 0.75 1 d PD C 1
F53A F 0.2732(6) 0.3612(4) 0.8255(5) 0.1018(13) Uani 0.75 1 d PDU C 1
F53B F 0.2068(6) 0.3682(4) 0.9080(5) 0.1018(13) Uani 0.75 1 d PDU C 1
F53C F 0.1580(6) 0.3448(4) 0.8180(5) 0.1018(13) Uani 0.75 1 d PDU C 1
C504 C 0.157(3) 0.4705(10) 0.838(3) 0.087(15) Uiso 0.25 1 d PD C 2
F54A F 0.2075(15) 0.4942(12) 0.7971(16) 0.1018(13) Uani 0.25 1 d PDU C 2
F54B F 0.0867(16) 0.4876(12) 0.8009(14) 0.1018(13) Uani 0.25 1 d PDU C 2
F54C F 0.1584(19) 0.4960(12) 0.8886(14) 0.1018(13) Uani 0.25 1 d PDU C 2
C505 C 0.109(2) 0.4048(16) 0.848(3) 0.110 Uiso 0.25 1 d PD C 2
F55A F 0.064(2) 0.4316(10) 0.8854(14) 0.1018(13) Uani 0.25 1 d PDU C 2
F55B F 0.060(2) 0.3959(11) 0.7914(12) 0.1018(13) Uani 0.25 1 d PDU C 2
F55C F 0.1099(18) 0.3636(10) 0.8782(14) 0.1018(13) Uani 0.25 1 d PDU C 2
C506 C 0.235(2) 0.4110(18) 0.8842(18) 0.078(13) Uiso 0.25 1 d PD C 2
F56A F 0.1928(18) 0.4101(13) 0.9411(16) 0.113(11) Uani 0.25 1 d PDU C 2
F56B F 0.2810(13) 0.4469(8) 0.8918(13) 0.052(6) Uani 0.25 1 d PDU C 2
F56C F 0.2530(15) 0.3754(8) 0.8727(14) 0.083(8) Uani 0.25 1 d PDU C 2
O6 O 0.2976(5) 0.4402(3) 0.6617(4) 0.086(2) Uiso 1 1 d . D .
C601 C 0.4076(13) 0.4119(8) 0.6977(19) 0.125(12) Uani 0.60 1 d PD D 1
F61A F 0.4176(7) 0.3774(6) 0.6521(7) 0.0982(15) Uani 0.60 1 d PDU D 1
F61B F 0.3763(7) 0.3930(5) 0.7434(7) 0.0982(15) Uani 0.60 1 d PDU D 1
F61C F 0.4777(6) 0.4201(5) 0.7220(7) 0.0982(15) Uani 0.60 1 d PDU D 1
C602 C 0.3998(14) 0.4550(9) 0.6024(9) 0.091(6) Uiso 0.60 1 d PD D 1
F62A F 0.3806(7) 0.4982(5) 0.5804(7) 0.0982(15) Uani 0.60 1 d PDU D 1
F62B F 0.4710(6) 0.4555(5) 0.5992(7) 0.0982(15) Uani 0.60 1 d PDU D 1
F62C F 0.3767(7) 0.4311(5) 0.5548(7) 0.0982(15) Uani 0.60 1 d PDU D 1
C603 C 0.3799(9) 0.4895(7) 0.7078(12) 0.085(7) Uani 0.60 1 d PD D 1
F63A F 0.4471(6) 0.5013(5) 0.7111(7) 0.0982(15) Uani 0.60 1 d PDU D 1
F63B F 0.3348(7) 0.5157(6) 0.7000(7) 0.0982(15) Uani 0.60 1 d PDU D 1
F63C F 0.3767(8) 0.4759(6) 0.7758(9) 0.0982(15) Uani 0.60 1 d PDU D 1
C604 C 0.3964(13) 0.4138(7) 0.6275(12) 0.139(18) Uiso 0.40 1 d PD D 2
F64A F 0.4655(12) 0.4271(8) 0.6247(11) 0.116(3) Uiso 0.40 1 d PD D 2
F64B F 0.3643(13) 0.4184(8) 0.5704(12) 0.116(3) Uiso 0.40 1 d PD D 2
F64C F 0.3969(14) 0.3710(8) 0.6453(13) 0.116(3) Uiso 0.40 1 d PD D 2
C605 C 0.3705(18) 0.4991(7) 0.6522(16) 0.075(8) Uiso 0.40 1 d PD D 2
F65A F 0.4406(12) 0.5155(9) 0.6705(11) 0.116(3) Uiso 0.40 1 d PD D 2
F65B F 0.3255(13) 0.5283(10) 0.6820(11) 0.116(3) Uiso 0.40 1 d PD D 2
F65C F 0.3638(14) 0.5108(9) 0.5891(11) 0.116(3) Uiso 0.40 1 d PD D 2
C606 C 0.3979(17) 0.4468(12) 0.7350(10) 0.076(8) Uiso 0.40 1 d PD D 2
F66A F 0.3616(15) 0.4834(9) 0.7697(17) 0.116(3) Uiso 0.40 1 d PD D 2
F66B F 0.3705(14) 0.4096(8) 0.7635(13) 0.116(3) Uiso 0.40 1 d PD D 2
F66C F 0.4677(13) 0.4514(8) 0.7426(12) 0.116(3) Uiso 0.40 1 d PD D 2
O7 O 0.1487(4) 0.4371(3) 0.6464(4) 0.0529(18) Uiso 0.80 1 d P E 1
C7T C 0.1163(6) 0.4661(4) 0.6085(5) 0.050(3) Uani 0.80 1 d PD E 1
C701 C 0.0828(7) 0.5022(5) 0.6519(7) 0.095(3) Uiso 0.80 1 d PD E 1
F71A F 0.0246(6) 0.4882(4) 0.6802(6) 0.124(4) Uani 0.80 1 d PDU E 1
F71B F 0.0649(9) 0.5374(5) 0.6176(7) 0.174(7) Uani 0.80 1 d PDU E 1
F71C F 0.1312(7) 0.5141(4) 0.6943(5) 0.125(4) Uani 0.80 1 d PDU E 1
C702 C 0.1681(7) 0.4880(4) 0.5595(7) 0.095(3) Uiso 0.80 1 d PD E 1
F72A F 0.2074(5) 0.4559(4) 0.5348(4) 0.103(3) Uani 0.80 1 d PDU E 1
F72B F 0.1318(6) 0.5081(5) 0.5133(5) 0.148(5) Uani 0.80 1 d PDU E 1
F72C F 0.2116(6) 0.5166(3) 0.5890(5) 0.101(3) Uani 0.80 1 d PDU E 1
C703 C 0.0509(8) 0.4448(5) 0.5732(7) 0.095(3) Uiso 0.80 1 d PD E 1
F73A F 0.0144(5) 0.4193(4) 0.6116(6) 0.114(4) Uani 0.80 1 d PDU E 1
F73B F 0.0760(7) 0.4215(5) 0.5251(6) 0.142(5) Uani 0.80 1 d PDU E 1
F73C F 0.0048(6) 0.4743(4) 0.5509(6) 0.122(4) Uani 0.80 1 d PDU E 1
O7TA O 0.2017(18) 0.4543(10) 0.6575(14) 0.052(7) Uiso 0.20 1 d PD E 2
C7TA C 0.157(2) 0.4740(13) 0.617(2) 0.058(12) Uiso 0.20 1 d PD E 2
C704 C 0.189(2) 0.5177(11) 0.6451(16) 0.095(3) Uiso 0.20 1 d PD E 2
F74A F 0.184(2) 0.5192(11) 0.7091(15) 0.118(5) Uiso 0.20 1 d PD E 2
F74B F 0.2398(19) 0.5475(15) 0.641(2) 0.118(5) Uiso 0.20 1 d PD E 2
F74C F 0.134(2) 0.5438(16) 0.633(2) 0.118(5) Uiso 0.20 1 d PD E 2
C705 C 0.154(2) 0.4446(12) 0.5563(16) 0.095(3) Uiso 0.20 1 d PD E 2
F75A F 0.2161(19) 0.4265(16) 0.539(3) 0.118(5) Uiso 0.20 1 d PD E 2
F75B F 0.117(2) 0.4076(14) 0.558(2) 0.118(5) Uiso 0.20 1 d PD E 2
F75C F 0.132(2) 0.4585(15) 0.500(2) 0.118(5) Uiso 0.20 1 d PD E 2
C706 C 0.077(2) 0.4818(13) 0.6382(19) 0.095(3) Uiso 0.20 1 d PD E 2
F76A F 0.056(3) 0.4453(11) 0.667(2) 0.118(5) Uiso 0.20 1 d PD E 2
F76B F 0.065(2) 0.5122(13) 0.682(2) 0.118(5) Uiso 0.20 1 d PD E 2
F76C F 0.025(3) 0.4894(15) 0.5957(17) 0.118(5) Uiso 0.20 1 d PD E 2
C801 C 0.2321(13) 0.3206(8) 0.5820(10) 0.139(4) Uiso 1 1 d D E .
F81A F 0.3113(7) 0.3192(5) 0.5862(7) 0.1847(19) Uani 1 1 d DU . .
F81B F 0.2149(8) 0.2947(5) 0.5474(8) 0.1847(19) Uani 1 1 d DU . .
F81C F 0.2311(8) 0.3629(4) 0.5565(7) 0.1847(19) Uani 1 1 d DU . .
C802 C 0.2507(10) 0.2839(6) 0.6877(8) 0.139(4) Uiso 1 1 d D E .
F82A F 0.2382(8) 0.2496(5) 0.6493(8) 0.1847(19) Uani 1 1 d DU . .
F82B F 0.3172(9) 0.2957(5) 0.6978(8) 0.1847(19) Uani 1 1 d DU . .
F82C F 0.2184(8) 0.2754(5) 0.7424(8) 0.1847(19) Uani 1 1 d DU . .
C803 C 0.1257(11) 0.3119(8) 0.6519(12) 0.139(4) Uiso 1 1 d D E .
F83A F 0.0985(8) 0.3366(5) 0.5985(6) 0.1847(19) Uani 1 1 d DU . .
F83B F 0.1071(8) 0.2739(4) 0.6367(7) 0.1847(19) Uani 1 1 d DU . .
F83C F 0.0932(8) 0.3284(5) 0.6974(6) 0.1847(19) Uani 1 1 d DU . .
C1SA C 0.925(3) 0.2956(10) 0.7840(16) 0.093(15) Uiso 0.30 1 d PD F 1
H1SA H 0.9603 0.3062 0.7527 0.112 Uiso 0.30 1 calc PR F 1
H1SB H 0.8782 0.3098 0.7731 0.112 Uiso 0.30 1 calc PR F 1
Cl11 Cl 0.9145(4) 0.2391(2) 0.7727(4) 0.0642(16) Uiso 0.40 1 d PD F 1
Cl12 Cl 0.9516(4) 0.3139(3) 0.8574(4) 0.0668(19) Uiso 0.40 1 d PD F 1
C1S C 0.894(3) 0.2939(14) 0.798(2) 0.062(10) Uiso 0.25 1 d P G 2
H1SC H 0.8707 0.3142 0.7669 0.074 Uiso 0.25 1 calc PR G 2
H1SD H 0.8568 0.2836 0.8282 0.074 Uiso 0.25 1 calc PR G 2
Cl13 Cl 0.9617(10) 0.3184(6) 0.8368(9) 0.055(4) Uiso 0.15 1 d P G 2
Cl14 Cl 0.9365(9) 0.2472(5) 0.7574(7) 0.049(3) Uiso 0.15 1 d P G 2
C2S C 0.032(3) 0.5292(16) 0.992(3) 0.067(13) Uiso 0.20 1 d PD . .
H2SA H 0.0664 0.5053 0.9801 0.081 Uiso 0.10 1 d P H 1
H2SB H 0.0097 0.5206 1.0336 0.081 Uiso 0.10 1 d P I 1
Cl23 Cl -0.0354(16) 0.5350(10) 0.9331(13) 0.070(6) Uiso 0.10 1 d P J 1
Cl24 Cl 0.0703(15) 0.5855(9) 0.9916(13) 0.068(6) Uiso 0.10 1 d P J 1
H2SC H 0.0274 0.5024 0.9651 0.082 Uiso 0.10 1 d P K 2
H2SD H 0.0212 0.5201 1.0353 0.082 Uiso 0.10 1 d P L 2
Cl21 Cl -0.023(2) 0.5672(12) 0.9657(18) 0.092(9) Uiso 0.10 1 d PD J 2
Cl22 Cl 0.1210(13) 0.5582(8) 0.9837(11) 0.056(5) Uiso 0.10 1 d P J 2
C12S C 0.4295(7) 0.5073(5) 0.0049(7) 0.083(4) Uani 1 1 d D . .
H11E H 0.3793 0.5125 0.0091 0.100 Uiso 0.50 1 calc PR M 1
C11S C 0.3549(13) 0.5153(7) 0.0081(11) 0.072(6) Uani 0.50 1 d PD N 2
H11B H 0.3292 0.4959 -0.0221 0.109 Uiso 0.50 1 calc PR N 2
H11C H 0.3450 0.5460 -0.0030 0.109 Uiso 0.50 1 calc PR N 2
H11D H 0.3385 0.5094 0.0515 0.109 Uiso 0.50 1 calc PR N 2
C13S C 0.4793(8) 0.5318(4) 0.0435(6) 0.081(4) Uani 1 1 d . N .
H13B H 0.4630 0.5536 0.0724 0.097 Uiso 1 1 calc R . .
C14S C 0.5481(8) 0.5233(4) 0.0377(7) 0.085(4) Uani 1 1 d . . .
H14B H 0.5825 0.5386 0.0635 0.102 Uiso 1 1 calc R N .

loop_
_atom_site_aniso_label
_atom_site_aniso_U_11
_atom_site_aniso_U_22
_atom_site_aniso_U_33
_atom_site_aniso_U_23
_atom_site_aniso_U_13
_atom_site_aniso_U_12
Ag1 0.0359(3) 0.0342(3) 0.0304(2) -0.00120(18) 0.00396(18) 0.0012(2)
Ag2 0.0349(3) 0.0344(3) 0.0362(3) 0.00123(19) 0.00245(19) -0.0075(2)
Mo1 0.0309(3) 0.0324(3) 0.0277(2) -0.00262(19) 0.00337(19) -0.0043(2)
Mo2 0.0338(3) 0.0309(3) 0.0334(3) 0.0039(2) 0.0030(2) -0.0027(2)
P1 0.0402(10) 0.0289(8) 0.0317(8) -0.0026(6) 0.0064(7) -0.0022(7)
P2 0.0343(9) 0.0352(9) 0.0357(9) 0.0029(7) 0.0018(7) -0.0085(7)
C1C 0.046(5) 0.049(5) 0.042(4) -0.001(3) 0.011(3) -0.005(4)
C2C 0.048(5) 0.050(5) 0.026(3) -0.005(3) -0.001(3) -0.008(4)
C3C 0.104(8) 0.048(5) 0.037(5) 0.005(4) -0.009(5) -0.015(5)
C4C 0.044(5) 0.053(5) 0.049(4) 0.011(4) 0.013(4) 0.000(4)
O1C 0.051(4) 0.077(5) 0.064(4) -0.007(3) 0.020(3) 0.015(3)
O2C 0.081(5) 0.045(3) 0.038(3) 0.008(2) 0.007(3) -0.014(3)
O3C 0.089(15) 0.070(10) 0.047(8) -0.008(7) -0.012(11) 0.005(13)
O3CA 0.083(16) 0.085(15) 0.029(8) -0.001(8) -0.013(12) -0.029(16)
O4C 0.047(4) 0.091(5) 0.071(4) 0.022(4) 0.022(3) -0.003(4)
C11 0.056(5) 0.060(5) 0.040(4) -0.001(4) -0.017(4) -0.021(4)
C12 0.054(5) 0.059(5) 0.045(4) -0.021(4) -0.004(4) -0.012(4)
C13 0.033(4) 0.044(4) 0.053(4) -0.008(3) -0.002(3) -0.016(3)
C14 0.025(4) 0.059(5) 0.061(5) -0.008(4) 0.002(3) -0.008(3)
C15 0.044(5) 0.059(5) 0.057(5) 0.007(4) -0.021(4) -0.004(4)
C21 0.049(5) 0.067(6) 0.078(7) 0.027(5) -0.016(5) 0.013(5)
C22 0.043(5) 0.067(6) 0.086(7) 0.027(5) 0.025(5) 0.022(5)
C23 0.068(6) 0.029(4) 0.068(6) 0.009(4) 0.014(5) 0.001(4)
C24 0.060(6) 0.033(4) 0.068(6) 0.001(4) 0.018(4) 0.013(4)
C25 0.057(6) 0.045(5) 0.063(6) 0.017(4) 0.005(4) 0.006(4)
N11 0.042(4) 0.038(3) 0.044(3) 0.009(3) 0.014(3) 0.004(3)
N12 0.047(4) 0.039(3) 0.034(3) 0.001(2) 0.001(3) 0.000(3)
N13 0.032(3) 0.045(4) 0.040(3) 0.009(3) 0.001(2) 0.000(3)
N14 0.032(3) 0.048(4) 0.048(4) -0.001(3) 0.003(3) -0.001(3)
N15 0.046(4) 0.042(4) 0.043(4) -0.007(3) 0.007(3) -0.004(3)
N16 0.042(4) 0.042(4) 0.042(3) -0.007(3) -0.001(3) 0.001(3)
C31 0.035(4) 0.041(4) 0.046(4) 0.007(3) 0.008(3) 0.005(3)
C32 0.039(4) 0.051(5) 0.048(4) 0.008(3) 0.015(3) 0.008(4)
C35 0.054(5) 0.046(5) 0.047(4) 0.009(3) 0.018(4) 0.011(4)
C36 0.049(5) 0.043(4) 0.049(4) 0.009(3) 0.011(4) 0.011(4)
C37 0.044(4) 0.038(4) 0.038(4) 0.008(3) 0.003(3) 0.001(3)
C38 0.049(5) 0.049(5) 0.039(4) 0.008(3) 0.011(3) 0.003(4)
C39 0.055(5) 0.036(4) 0.039(4) 0.005(3) 0.007(3) 0.001(3)
C40 0.047(4) 0.038(4) 0.033(4) 0.004(3) 0.006(3) 0.003(3)
C41 0.108(9) 0.049(5) 0.036(4) 0.006(4) 0.019(5) 0.024(5)
C42 0.100(8) 0.041(5) 0.045(5) 0.000(4) 0.016(5) 0.018(5)
C43 0.131(11) 0.039(5) 0.046(5) 0.008(4) 0.020(6) 0.024(6)
C44 0.148(12) 0.046(5) 0.038(5) 0.007(4) 0.022(6) 0.033(6)
C46 0.035(4) 0.062(5) 0.046(4) 0.013(4) 0.001(3) -0.001(4)
C47 0.039(4) 0.068(6) 0.033(4) 0.014(4) 0.000(3) 0.003(4)
C48 0.034(4) 0.065(6) 0.052(5) 0.028(4) -0.009(3) -0.007(4)
C49 0.045(5) 0.058(5) 0.046(4) 0.019(4) 0.005(4) -0.004(4)
C50 0.034(4) 0.036(4) 0.039(4) 0.002(3) 0.001(3) -0.001(3)
C51 0.046(4) 0.039(4) 0.038(4) -0.003(3) 0.001(3) -0.005(3)
C52 0.037(4) 0.047(4) 0.044(4) 0.005(3) 0.006(3) 0.000(3)
C53 0.036(4) 0.044(4) 0.042(4) -0.001(3) 0.003(3) 0.000(3)
C54 0.047(5) 0.072(6) 0.048(5) 0.013(4) 0.008(4) 0.009(4)
C55 0.044(5) 0.062(5) 0.051(5) 0.013(4) 0.015(4) 0.002(4)
C56 0.035(5) 0.078(7) 0.054(5) 0.022(4) 0.006(4) 0.001(4)
C57 0.036(5) 0.073(6) 0.053(5) 0.018(4) 0.002(4) 0.000(4)
C58 0.064(6) 0.068(6) 0.054(5) -0.017(4) 0.025(5) -0.028(5)
C59 0.068(7) 0.074(7) 0.053(5) -0.015(5) 0.019(5) -0.019(5)
C61 0.046(5) 0.046(5) 0.063(5) -0.015(4) 0.003(4) -0.010(4)
C62 0.047(5) 0.040(4) 0.055(5) -0.018(3) 0.011(4) -0.010(4)
C63 0.060(6) 0.053(5) 0.050(5) -0.011(4) 0.002(4) -0.010(4)
C64 0.049(5) 0.049(5) 0.053(5) -0.003(4) 0.008(4) 0.002(4)
C65 0.042(5) 0.053(5) 0.044(4) -0.006(3) -0.001(3) 0.010(4)
C66 0.050(5) 0.051(5) 0.047(4) -0.009(4) 0.010(4) 0.006(4)
C67 0.044(5) 0.044(4) 0.043(4) -0.008(3) 0.006(3) 0.006(3)
C68 0.058(5) 0.045(5) 0.045(4) -0.007(3) -0.001(4) 0.001(4)
C69 0.068(6) 0.036(4) 0.052(5) -0.006(3) -0.004(4) -0.002(4)
C70 0.054(5) 0.043(4) 0.049(5) -0.005(3) 0.007(4) 0.004(4)
Al1 0.0428(12) 0.0301(10) 0.0246(9) -0.0017(7) 0.0058(8) -0.0014(8)
O1 0.067(4) 0.044(3) 0.037(3) -0.001(2) 0.000(3) 0.006(3)
O2 0.067(4) 0.035(3) 0.023(2) 0.0002(19) 0.006(2) -0.007(2)
O3 0.049(4) 0.057(4) 0.057(4) -0.007(3) 0.018(3) -0.007(3)
O4 0.085(5) 0.032(3) 0.030(3) -0.005(2) 0.006(3) -0.011(3)
C1T 0.068(6) 0.046(4) 0.030(4) 0.001(3) -0.013(4) 0.008(4)
C2T 0.056(5) 0.037(4) 0.029(3) -0.002(3) 0.011(3) -0.011(3)
C3T 0.045(5) 0.053(5) 0.065(5) -0.009(4) 0.026(4) -0.003(4)
C4T 0.081(7) 0.033(4) 0.032(4) -0.005(3) 0.007(4) -0.001(4)
C101 0.080(7) 0.048(5) 0.032(4) -0.003(3) -0.006(4) 0.001(5)
F11A 0.098(5) 0.048(3) 0.060(3) -0.002(2) -0.013(3) -0.009(3)
F11B 0.085(4) 0.105(5) 0.044(3) -0.023(3) 0.007(3) 0.009(4)
F11C 0.095(4) 0.060(3) 0.038(3) 0.005(2) -0.025(3) -0.007(3)
C102 0.078(8) 0.096(9) 0.051(6) -0.012(6) 0.000(5) 0.013(7)
F12A 0.078(5) 0.125(6) 0.070(4) 0.027(4) 0.013(3) -0.004(4)
F12B 0.064(4) 0.135(7) 0.084(5) -0.004(4) -0.008(4) 0.016(4)
F12C 0.110(6) 0.135(7) 0.075(4) -0.035(5) 0.011(4) 0.037(5)
C103 0.092(8) 0.052(6) 0.057(6) -0.006(4) -0.025(6) 0.007(5)
F13A 0.149(7) 0.049(3) 0.091(5) 0.001(3) -0.057(5) 0.023(4)
F13B 0.118(6) 0.084(5) 0.079(4) 0.024(4) -0.019(4) -0.036(4)
F13C 0.145(7) 0.065(4) 0.085(5) -0.014(3) -0.056(5) 0.010(4)
F23C 0.094(4) 0.050(3) 0.043(3) -0.019(2) 0.014(3) -0.007(3)
F21B 0.110(13) 0.101(10) 0.025(4) 0.006(5) -0.013(7) -0.009(10)
F22A 0.112(6) 0.103(5) 0.059(4) -0.005(3) 0.035(4) -0.036(4)
F22B 0.112(6) 0.103(5) 0.059(4) -0.005(3) 0.035(4) -0.036(4)
F22C 0.112(6) 0.103(5) 0.059(4) -0.005(3) 0.035(4) -0.036(4)
F23B 0.121(8) 0.027(3) 0.044(4) -0.002(3) 0.031(5) -0.018(4)
C301 0.055(7) 0.096(9) 0.092(9) -0.040(8) 0.023(6) -0.006(6)
F31C 0.051(4) 0.144(7) 0.097(5) -0.030(5) 0.014(3) -0.013(4)
F31B 0.078(5) 0.127(7) 0.083(5) 0.015(5) -0.004(4) 0.013(5)
F31A 0.084(5) 0.133(7) 0.087(5) -0.053(5) 0.023(4) -0.024(5)
C302 0.068(7) 0.080(8) 0.065(6) -0.025(5) 0.029(5) -0.016(6)
F32C 0.060(4) 0.115(6) 0.079(4) -0.019(4) 0.038(3) -0.020(4)
F32B 0.105(6) 0.080(5) 0.114(6) -0.031(4) 0.038(5) 0.010(4)
F32A 0.070(4) 0.164(8) 0.066(4) -0.043(4) 0.022(3) -0.036(5)
C303 0.066(8) 0.068(8) 0.145(14) 0.008(8) 0.044(9) -0.002(6)
F33C 0.089(11) 0.084(11) 0.093(12) 0.004(10) 0.010(9) -0.034(8)
F33B 0.085(9) 0.056(7) 0.087(11) -0.001(8) 0.029(9) 0.008(6)
F33A 0.096(12) 0.078(11) 0.122(13) 0.032(9) -0.011(9) -0.014(9)
F33F 0.090(13) 0.071(11) 0.073(13) -0.004(12) 0.037(11) 0.018(9)
F33E 0.064(12) 0.063(10) 0.092(15) 0.025(12) 0.024(11) -0.006(9)
F33D 0.060(10) 0.072(13) 0.081(12) 0.040(10) 0.025(9) -0.009(9)
C401 0.161(14) 0.040(5) 0.039(5) -0.014(4) 0.008(6) -0.005(7)
C402 0.094(8) 0.048(5) 0.058(6) -0.011(4) 0.005(5) 0.002(5)
C403 0.106(10) 0.043(5) 0.072(7) -0.008(5) 0.021(6) -0.017(6)
F41C 0.135(6) 0.035(3) 0.058(3) -0.020(2) 0.006(3) 0.003(3)
F41A 0.183(8) 0.061(4) 0.038(3) -0.015(3) 0.025(4) -0.013(4)
F41B 0.148(8) 0.079(5) 0.087(5) -0.033(4) -0.050(5) 0.010(5)
F42C 0.110(6) 0.063(4) 0.082(4) -0.016(3) -0.025(4) 0.017(4)
F42B 0.093(5) 0.077(5) 0.118(6) -0.030(4) 0.033(4) 0.008(4)
F42A 0.138(6) 0.046(3) 0.074(4) -0.002(3) -0.002(4) 0.018(4)
F43C 0.104(5) 0.051(3) 0.104(5) -0.022(3) 0.022(4) -0.028(3)
F43B 0.081(5) 0.062(4) 0.130(6) -0.020(4) 0.019(4) -0.008(4)
F43A 0.149(7) 0.048(3) 0.057(3) -0.004(3) 0.037(4) -0.015(4)
Al2 0.0371(13) 0.0414(13) 0.0673(16) -0.0135(11) -0.0004(11) -0.0034(10)
O5 0.115(8) 0.131(8) 0.051(4) -0.013(5) -0.020(4) 0.051(7)
O8 0.083(6) 0.034(3) 0.115(7) -0.016(4) -0.005(5) -0.003(3)
C5T 0.096(9) 0.067(7) 0.064(7) 0.019(5) -0.014(6) -0.018(6)
C6T 0.050(6) 0.112(11) 0.086(8) -0.019(7) 0.000(6) -0.031(7)
C8T 0.097(10) 0.056(7) 0.107(10) -0.008(6) -0.038(8) 0.000(6)
F51A 0.108(6) 0.100(5) 0.058(4) -0.010(4) 0.016(4) -0.020(4)
F51B 0.108(6) 0.100(5) 0.058(4) -0.010(4) 0.016(4) -0.020(4)
F51C 0.108(6) 0.100(5) 0.058(4) -0.010(4) 0.016(4) -0.020(4)
F51D 0.108(6) 0.100(5) 0.058(4) -0.010(4) 0.016(4) -0.020(4)
F51E 0.108(6) 0.100(5) 0.058(4) -0.010(4) 0.016(4) -0.020(4)
F51F 0.108(6) 0.100(5) 0.058(4) -0.010(4) 0.016(4) -0.020(4)
F52A 0.111(3) 0.104(3) 0.090(3) 0.019(2) 0.003(2) -0.016(2)
F52B 0.111(3) 0.104(3) 0.090(3) 0.019(2) 0.003(2) -0.016(2)
F52C 0.111(3) 0.104(3) 0.090(3) 0.019(2) 0.003(2) -0.016(2)
F53A 0.111(3) 0.104(3) 0.090(3) 0.019(2) 0.003(2) -0.016(2)
F53B 0.111(3) 0.104(3) 0.090(3) 0.019(2) 0.003(2) -0.016(2)
F53C 0.111(3) 0.104(3) 0.090(3) 0.019(2) 0.003(2) -0.016(2)
F54A 0.111(3) 0.104(3) 0.090(3) 0.019(2) 0.003(2) -0.016(2)
F54B 0.111(3) 0.104(3) 0.090(3) 0.019(2) 0.003(2) -0.016(2)
F54C 0.111(3) 0.104(3) 0.090(3) 0.019(2) 0.003(2) -0.016(2)
F55A 0.111(3) 0.104(3) 0.090(3) 0.019(2) 0.003(2) -0.016(2)
F55B 0.111(3) 0.104(3) 0.090(3) 0.019(2) 0.003(2) -0.016(2)
F55C 0.111(3) 0.104(3) 0.090(3) 0.019(2) 0.003(2) -0.016(2)
F56A 0.126(19) 0.136(19) 0.076(15) 0.013(15) 0.012(14) 0.015(16)
F56B 0.035(10) 0.065(13) 0.057(13) -0.009(10) 0.000(9) -0.005(9)
F56C 0.065(13) 0.102(16) 0.083(14) 0.029(12) -0.011(11) 0.034(12)
C601 0.074(16) 0.098(19) 0.20(3) 0.03(2) -0.036(19) -0.052(15)
F61A 0.070(3) 0.120(4) 0.105(3) -0.029(3) 0.015(2) -0.016(2)
F61B 0.070(3) 0.120(4) 0.105(3) -0.029(3) 0.015(2) -0.016(2)
F61C 0.070(3) 0.120(4) 0.105(3) -0.029(3) 0.015(2) -0.016(2)
F62A 0.070(3) 0.120(4) 0.105(3) -0.029(3) 0.015(2) -0.016(2)
F62B 0.070(3) 0.120(4) 0.105(3) -0.029(3) 0.015(2) -0.016(2)
F62C 0.070(3) 0.120(4) 0.105(3) -0.029(3) 0.015(2) -0.016(2)
C603 0.033(9) 0.105(16) 0.117(18) -0.060(14) 0.019(9) -0.012(9)
F63A 0.070(3) 0.120(4) 0.105(3) -0.029(3) 0.015(2) -0.016(2)
F63B 0.070(3) 0.120(4) 0.105(3) -0.029(3) 0.015(2) -0.016(2)
F63C 0.070(3) 0.120(4) 0.105(3) -0.029(3) 0.015(2) -0.016(2)
C7T 0.049(7) 0.059(7) 0.040(5) 0.014(5) 0.000(5) 0.014(5)
F71A 0.102(8) 0.137(9) 0.136(9) -0.014(7) 0.066(7) 0.025(7)
F71B 0.198(14) 0.137(11) 0.187(13) 0.029(10) 0.027(11) 0.070(10)
F71C 0.168(11) 0.102(8) 0.106(8) -0.040(6) 0.011(8) -0.013(8)
F72A 0.086(6) 0.164(10) 0.059(5) -0.013(6) 0.026(4) 0.018(6)
F72B 0.120(9) 0.217(13) 0.107(8) 0.102(8) 0.007(6) 0.013(9)
F72C 0.100(7) 0.075(6) 0.126(8) 0.037(5) -0.008(6) -0.026(5)
F73A 0.073(6) 0.116(8) 0.152(9) 0.031(7) -0.014(6) -0.021(6)
F73B 0.160(11) 0.163(11) 0.103(8) -0.055(8) -0.027(8) 0.028(9)
F73C 0.081(7) 0.156(10) 0.127(8) 0.036(8) -0.014(6) 0.029(7)
F81A 0.174(4) 0.185(4) 0.195(4) -0.022(3) 0.010(3) -0.017(3)
F81B 0.174(4) 0.185(4) 0.195(4) -0.022(3) 0.010(3) -0.017(3)
F81C 0.174(4) 0.185(4) 0.195(4) -0.022(3) 0.010(3) -0.017(3)
F82A 0.174(4) 0.185(4) 0.195(4) -0.022(3) 0.010(3) -0.017(3)
F82B 0.174(4) 0.185(4) 0.195(4) -0.022(3) 0.010(3) -0.017(3)
F82C 0.174(4) 0.185(4) 0.195(4) -0.022(3) 0.010(3) -0.017(3)
F83A 0.174(4) 0.185(4) 0.195(4) -0.022(3) 0.010(3) -0.017(3)
F83B 0.174(4) 0.185(4) 0.195(4) -0.022(3) 0.010(3) -0.017(3)
F83C 0.174(4) 0.185(4) 0.195(4) -0.022(3) 0.010(3) -0.017(3)
C12S 0.083(9) 0.082(8) 0.085(8) 0.057(7) 0.016(7) 0.004(7)
C11S 0.094(18) 0.051(11) 0.074(14) 0.008(10) 0.023(12) -0.002(11)
C13S 0.096(10) 0.064(7) 0.084(8) 0.038(6) 0.013(7) -0.005(7)
C14S 0.101(11) 0.073(8) 0.080(8) 0.040(7) 0.012(7) -0.013(7)

loop_
_atom_type_symbol
_atom_type_description
_atom_type_scat_dispersion_real
_atom_type_scat_dispersion_imag
_atom_type_scat_source
C C 0.0181 0.0091 'International Tables Vol C Tables 4.2.6.8 and 6.1.1.4'
H H 0.0000 0.0000 'International Tables Vol C Tables 4.2.6.8 and 6.1.1.4'
N N 0.0311 0.0180 'International Tables Vol C Tables 4.2.6.8 and 6.1.1.4'
O O 0.0492 0.0322 'International Tables Vol C Tables 4.2.6.8 and 6.1.1.4'
F F 0.0727 0.0534 'International Tables Vol C Tables 4.2.6.8 and 6.1.1.4'
Al Al 0.2130 0.2455 'International Tables Vol C Tables 4.2.6.8 and 6.1.1.4'
P P 0.2955 0.4335 'International Tables Vol C Tables 4.2.6.8 and 6.1.1.4'
Cl Cl 0.3639 0.7018 'International Tables Vol C Tables 4.2.6.8 and 6.1.1.4'
Mo Mo -0.0483 2.7339 'International Tables Vol C Tables 4.2.6.8 and 6.1.1.4'
Ag Ag 0.1306 4.2820 'International Tables Vol C Tables 4.2.6.8 and 6.1.1.4'

loop_
_geom_angle_atom_site_label_1
_geom_angle_atom_site_label_2
_geom_angle_atom_site_label_3
_geom_angle
_geom_angle_site_symmetry_1
_geom_angle_site_symmetry_3
N12 Ag1 N13 97.6(2) 4_565 .
N12 Ag1 P1 138.94(18) 4_565 .
N13 Ag1 P1 111.40(18) . .
N12 Ag1 N11 98.4(2) 4_565 .
N13 Ag1 N11 97.9(2) . .
P1 Ag1 N11 105.38(16) . .
N16 Ag2 N15 102.6(2) 4_566 .
N16 Ag2 N14 90.5(2) 4_566 1_455
N15 Ag2 N14 89.9(2) . 1_455
N16 Ag2 P2 120.10(18) 4_566 .
N15 Ag2 P2 118.16(17) . .
N14 Ag2 P2 128.53(18) 1_455 .
C2C Mo1 C1C 88.5(3) . .
C2C Mo1 C11 84.6(3) . .
C1C Mo1 C11 96.2(4) . .
C2C Mo1 C15 82.5(3) . .
C1C Mo1 C15 132.0(4) . .
C11 Mo1 C15 36.1(4) . .
C2C Mo1 C12 118.3(3) . .
C1C Mo1 C12 85.0(4) . .
C11 Mo1 C12 35.9(3) . .
C15 Mo1 C12 59.4(4) . .
C2C Mo1 C14 114.6(3) . .
C1C Mo1 C14 142.4(3) . .
C11 Mo1 C14 59.6(3) . .
C15 Mo1 C14 36.0(3) . .
C12 Mo1 C14 58.3(3) . .
C2C Mo1 C13 140.0(3) . .
C1C Mo1 C13 109.7(3) . .
C11 Mo1 C13 58.9(3) . .
C15 Mo1 C13 58.6(3) . .
C12 Mo1 C13 34.8(3) . .
C14 Mo1 C13 34.3(3) . .
C2C Mo1 P1 93.1(2) . .
C1C Mo1 P1 124.9(3) . .
C11 Mo1 P1 138.8(3) . .
C15 Mo1 P1 102.7(3) . .
C12 Mo1 P1 138.5(2) . .
C14 Mo1 P1 84.9(2) . .
C13 Mo1 P1 103.7(2) . .
C2C Mo1 P2 77.8(2) . .
C1C Mo1 P2 77.3(3) . .
C11 Mo1 P2 161.4(2) . .
C15 Mo1 P2 144.2(3) . .
C12 Mo1 P2 156.0(3) . .
C14 Mo1 P2 134.2(2) . .
C13 Mo1 P2 139.7(2) . .
P1 Mo1 P2 49.58(6) . .
C2C Mo1 Mo2 128.8(2) . .
C1C Mo1 Mo2 84.3(2) . .
C11 Mo1 Mo2 146.5(2) . .
C15 Mo1 Mo2 136.1(2) . .
C12 Mo1 Mo2 111.5(3) . .
C14 Mo1 Mo2 100.7(2) . .
C13 Mo1 Mo2 89.3(2) . .
P1 Mo1 Mo2 53.20(5) . .
P2 Mo1 Mo2 51.18(4) . .
C3C Mo2 C4C 88.0(5) . .
C3C Mo2 C25 87.1(4) . .
C4C Mo2 C25 96.9(3) . .
C3C Mo2 C21 86.0(5) . .
C4C Mo2 C21 132.9(4) . .
C25 Mo2 C21 36.2(4) . .
C3C Mo2 C23 119.7(4) . .
C4C Mo2 C23 84.6(4) . .
C25 Mo2 C23 35.3(4) . .
C21 Mo2 C23 59.0(4) . .
C3C Mo2 C22 117.4(5) . .
C4C Mo2 C22 141.4(4) . .
C25 Mo2 C22 59.1(3) . .
C21 Mo2 C22 35.2(4) . .
C23 Mo2 C22 58.1(4) . .
C3C Mo2 C24 143.3(4) . .
C4C Mo2 C24 107.9(4) . .
C25 Mo2 C24 58.8(4) . .
C21 Mo2 C24 58.7(4) . .
C23 Mo2 C24 34.9(3) . .
C22 Mo2 C24 34.9(4) . .
C3C Mo2 P2 88.8(3) . .
C4C Mo2 P2 123.1(3) . .
C25 Mo2 P2 139.6(3) . .
C21 Mo2 P2 103.4(3) . .
C23 Mo2 P2 142.4(2) . .
C22 Mo2 P2 88.0(2) . .
C24 Mo2 P2 107.8(2) . .
C3C Mo2 P1 76.1(3) . .
C4C Mo2 P1 74.7(3) . .
C25 Mo2 P1 161.3(3) . .
C21 Mo2 P1 147.0(3) . .
C23 Mo2 P1 153.8(3) . .
C22 Mo2 P1 136.5(2) . .
C24 Mo2 P1 139.4(2) . .
P2 Mo2 P1 49.57(6) . .
C3C Mo2 Mo1 126.2(3) . .
C4C Mo2 Mo1 84.6(2) . .
C25 Mo2 Mo1 146.6(3) . .
C21 Mo2 Mo1 134.4(3) . .
C23 Mo2 Mo1 112.5(3) . .
C22 Mo2 Mo1 99.9(3) . .
C24 Mo2 Mo1 88.9(2) . .
P2 Mo2 Mo1 53.63(5) . .
P1 Mo2 Mo1 50.61(4) . .
P2 P1 Ag1 137.86(10) . .
P2 P1 Mo1 68.04(7) . .
Ag1 P1 Mo1 137.92(9) . .
P2 P1 Mo2 63.80(7) . .
Ag1 P1 Mo2 139.97(8) . .
Mo1 P1 Mo2 76.19(5) . .
P1 P2 Ag2 113.57(10) . .
P1 P2 Mo2 66.63(7) . .
Ag2 P2 Mo2 145.03(8) . .
P1 P2 Mo1 62.38(7) . .
Ag2 P2 Mo1 137.94(8) . .
Mo2 P2 Mo1 75.18(5) . .
O1C C1C Mo1 176.5(8) . .
O2C C2C Mo1 174.9(7) . .
O3CA C3C O3C 33.2(12) . .
O3CA C3C Mo2 163.1(17) . .
O3C C3C Mo2 163.2(14) . .
O4C C4C Mo2 179.1(9) . .
O3CA O3C C3C 70(4) . .
O3C O3CA C3C 77(4) . .
C12 C11 C15 107.6(8) . .
C12 C11 Mo1 73.5(5) . .
C15 C11 Mo1 72.6(5) . .
C12 C11 H11A 126.0 . .
C15 C11 H11A 126.0 . .
Mo1 C11 H11A 126.0 . .
C13 C12 C11 108.2(8) . .
C13 C12 Mo1 74.3(4) . .
C11 C12 Mo1 70.6(5) . .
C13 C12 H12A 125.7 . .
C11 C12 H12A 125.7 . .
Mo1 C12 H12A 125.7 . .
C14 C13 C12 108.9(8) . .
C14 C13 Mo1 71.7(4) . .
C12 C13 Mo1 70.9(5) . .
C14 C13 H13A 125.5 . .
C12 C13 H13A 125.5 . .
Mo1 C13 H13A 125.5 . .
C13 C14 C15 108.3(8) . .
C13 C14 Mo1 74.0(5) . .
C15 C14 Mo1 70.6(5) . .
C13 C14 H14A 125.7 . .
C15 C14 H14A 125.7 . .
Mo1 C14 H14A 125.7 . .
C11 C15 C14 107.0(8) . .
C11 C15 Mo1 71.3(5) . .
C14 C15 Mo1 73.4(5) . .
C11 C15 H15A 126.3 . .
C14 C15 H15A 126.3 . .
Mo1 C15 H15A 126.3 . .
C22 C21 C25 107.7(10) . .
C22 C21 Mo2 74.3(5) . .
C25 C21 Mo2 71.5(5) . .
C22 C21 H21A 125.9 . .
C25 C21 H21A 125.9 . .
Mo2 C21 H21A 125.9 . .
C21 C22 C24 108.4(9) . .
C21 C22 Mo2 70.4(5) . .
C24 C22 Mo2 73.2(5) . .
C21 C22 H22A 125.7 . .
C24 C22 H22A 125.7 . .
Mo2 C22 H22A 125.7 . .
C25 C23 C24 109.3(9) . .
C25 C23 Mo2 71.1(5) . .
C24 C23 Mo2 74.3(5) . .
C25 C23 H23A 125.2 . .
C24 C23 H23A 125.2 . .
Mo2 C23 H23A 125.2 . .
C23 C24 C22 107.3(9) . .
C23 C24 Mo2 70.8(5) . .
C22 C24 Mo2 71.9(5) . .
C23 C24 H24A 126.2 . .
C22 C24 H24A 126.2 . .
Mo2 C24 H24A 126.2 . .
C23 C25 C21 107.3(9) . .
C23 C25 Mo2 73.6(5) . .
C21 C25 Mo2 72.3(5) . .
C23 C25 H25A 126.1 . .
C21 C25 H25A 126.1 . .
Mo2 C25 H25A 126.1 . .
C31 N11 C35 116.2(7) . .
C31 N11 Ag1 114.6(5) . .
C35 N11 Ag1 127.4(5) . .
C42 N12 C44 116.9(8) . .
C42 N12 Ag1 126.2(6) . 4_566
C44 N12 Ag1 116.4(5) . 4_566
C48 N13 C46 117.0(7) . .
C48 N13 Ag1 122.0(5) . .
C46 N13 Ag1 119.7(5) . .
C55 N14 C57 115.7(7) . .
C55 N14 Ag2 119.3(5) . 1_655
C57 N14 Ag2 125.0(6) . 1_655
C62 N15 C58 115.8(7) . .
C62 N15 Ag2 120.5(5) . .
C58 N15 Ag2 123.7(6) . .
C68 N16 C67 116.3(7) . .
C68 N16 Ag2 126.4(6) . 4_565
C67 N16 Ag2 116.6(5) . 4_565
N11 C31 C32 123.8(7) . .
N11 C31 H31A 118.1 . .
C32 C31 H31A 118.1 . .
C31 C32 C37 120.1(7) . .
C31 C32 H32A 119.9 . .
C37 C32 H32A 119.9 . .
N11 C35 C36 123.9(7) . .
N11 C35 H35A 118.1 . .
C36 C35 H35A 118.1 . .
C35 C36 C37 118.7(8) . .
C35 C36 H36A 120.7 . .
C37 C36 H36A 120.7 . .
C32 C37 C36 117.3(7) . .
C32 C37 C38 119.8(7) . .
C36 C37 C38 122.9(7) . .
C39 C38 C37 127.8(7) . .
C39 C38 H38A 116.1 . .
C37 C38 H38A 116.1 . .
C38 C39 C40 123.7(7) . .
C38 C39 H39A 118.1 . .
C40 C39 H39A 118.1 . .
C43 C40 C41 115.7(8) . .
C43 C40 C39 122.6(8) . .
C41 C40 C39 121.7(7) . .
C42 C41 C40 119.9(8) . .
C42 C41 H41A 120.0 . .
C40 C41 H41A 120.0 . .
N12 C42 C41 123.9(9) . .
N12 C42 H42A 118.0 . .
C41 C42 H42A 118.0 . .
C40 C43 C44 121.7(9) . .
C40 C43 H43A 119.1 . .
C44 C43 H43A 119.1 . .
N12 C44 C43 121.7(8) . .
N12 C44 H44A 119.1 . .
C43 C44 H44A 119.1 . .
N13 C46 C47 124.0(7) . .
N13 C46 H46A 118.0 . .
C47 C46 H46A 118.0 . .
C46 C47 C50 119.8(7) . .
C46 C47 H47A 120.1 . .
C50 C47 H47A 120.1 . .
N13 C48 C49 122.8(7) . .
N13 C48 H48A 118.6 . .
C49 C48 H48A 118.6 . .
C50 C49 C48 120.0(7) . .
C50 C49 H49A 120.0 . .
C48 C49 H49A 120.0 . .
C47 C50 C49 116.4(7) . .
C47 C50 C51 124.4(7) . .
C49 C50 C51 119.2(7) . .
C52 C51 C50 125.3(7) . .
C52 C51 H51A 117.4 . .
C50 C51 H51A 117.4 . .
C51 C52 C53 126.1(8) . .
C51 C52 H52A 116.9 . .
C53 C52 H52A 116.9 . .
C56 C53 C54 115.9(8) . .
C56 C53 C52 120.2(7) . .
C54 C53 C52 123.8(8) . .
C55 C54 C53 119.8(8) . .
C55 C54 H54A 120.1 . .
C53 C54 H54A 120.1 . .
N14 C55 C54 124.6(8) . .
N14 C55 H55A 117.7 . .
C54 C55 H55A 117.7 . .
C53 C56 C57 120.2(8) . .
C53 C56 H56A 119.9 . .
C57 C56 H56A 119.9 . .
N14 C57 C56 123.9(8) . .
N14 C57 H57A 118.1 . .
C56 C57 H57A 118.1 . .
N15 C58 C59 123.5(9) . .
N15 C58 H58A 118.2 . .
C59 C58 H58A 118.2 . .
C70 C59 C58 120.6(9) . .
C70 C59 H59A 119.7 . .
C58 C59 H59A 119.7 . .
C62 C61 C70 119.5(8) . .
C62 C61 H61A 120.3 . .
C70 C61 H61A 120.3 . .
N15 C62 C61 124.6(8) . .
N15 C62 H62A 117.7 . .
C61 C62 H62A 117.7 . .
C64 C63 C70 123.3(9) . .
C64 C63 H63A 118.4 . .
C70 C63 H63A 118.4 . .
C63 C64 C65 127.4(9) . .
C63 C64 H64A 116.3 . .
C65 C64 H64A 116.3 . .
C66 C65 C69 116.1(8) . .
C66 C65 C64 118.5(8) . .
C69 C65 C64 125.3(8) . .
C67 C66 C65 119.6(8) . .
C67 C66 H66A 120.2 . .
C65 C66 H66A 120.2 . .
N16 C67 C66 124.0(8) . .
N16 C67 H67A 118.0 . .
C66 C67 H67A 118.0 . .
N16 C68 C69 124.1(8) . .
N16 C68 H68A 117.9 . .
C69 C68 H68A 117.9 . .
C68 C69 C65 119.8(8) . .
C68 C69 H69A 120.1 . .
C65 C69 H69A 120.1 . .
C59 C70 C61 116.0(8) . .
C59 C70 C63 121.0(8) . .
C61 C70 C63 123.0(8) . .
O1 Al1 O4 110.4(3) . .
O1 Al1 O2 113.8(3) . .
O4 Al1 O2 107.7(3) . .
O1 Al1 O3 106.8(3) . .
O4 Al1 O3 111.8(3) . .
O2 Al1 O3 106.4(3) . .
C1T O1 Al1 145.5(6) . .
C2T O2 Al1 148.3(5) . .
C3T O3 Al1 148.4(7) . .
C4T O4 Al1 147.7(5) . .
O1 C1T C103 104.8(8) . .
O1 C1T C101 113.1(8) . .
C103 C1T C101 108.8(7) . .
O1 C1T C102 113.0(7) . .
C103 C1T C102 108.9(9) . .
C101 C1T C102 108.2(8) . .
O2 C2T C205 110.3(11) . .
O2 C2T C202 109.7(9) . .
C205 C2T C202 86.7(13) . .
O2 C2T C206 111.7(8) . .
C205 C2T C206 107.3(13) . .
C202 C2T C206 127.4(10) . .
O2 C2T C203 111.7(8) . .
C205 C2T C203 124.3(13) . .
C202 C2T C203 110.9(10) . .
C206 C2T C203 21.7(8) . .
O2 C2T C204 108.5(10) . .
C205 C2T C204 109.2(14) . .
C202 C2T C204 24.3(8) . .
C206 C2T C204 109.8(11) . .
C203 C2T C204 90.1(11) . .
O2 C2T C201 109.5(8) . .
C205 C2T C201 21.8(10) . .
C202 C2T C201 107.0(11) . .
C206 C2T C201 88.2(10) . .
C203 C2T C201 107.8(10) . .
C204 C2T C201 127.3(11) . .
O3 C3T C303 113.7(8) . .
O3 C3T C301 105.3(9) . .
C303 C3T C301 107.2(11) . .
O3 C3T C302 110.5(8) . .
C303 C3T C302 109.4(10) . .
C301 C3T C302 110.6(9) . .
O4 C4T C402 112.3(8) . .
O4 C4T C401 108.2(7) . .
C402 C4T C401 109.0(9) . .
O4 C4T C403 110.2(8) . .
C402 C4T C403 109.6(8) . .
C401 C4T C403 107.5(9) . .
F11C C101 F11B 107.2(7) . .
F11C C101 F11A 108.2(8) . .
F11B C101 F11A 107.2(8) . .
F11C C101 C1T 114.0(8) . .
F11B C101 C1T 109.4(8) . .
F11A C101 C1T 110.6(7) . .
F12B C102 F12C 109.4(11) . .
F12B C102 F12A 109.6(12) . .
F12C C102 F12A 107.0(10) . .
F12B C102 C1T 113.1(9) . .
F12C C102 C1T 109.7(11) . .
F12A C102 C1T 107.7(9) . .
F13C C103 F13A 107.3(9) . .
F13C C103 F13B 106.4(11) . .
F13A C103 F13B 105.9(9) . .
F13C C103 C1T 113.0(9) . .
F13A C103 C1T 112.5(10) . .
F13B C103 C1T 111.3(9) . .
C203 F23C C206 24.6(9) . .
F21A C201 F21C 115.9(16) . .
F21A C201 F21B 114.8(16) . .
F21C C201 F21B 104.6(16) . .
F21A C201 C2T 110.4(13) . .
F21C C201 C2T 106.3(13) . .
F21B C201 C2T 103.8(14) . .
F22B C202 F22C 113.8(15) . .
F22B C202 F22A 103.6(15) . .
F22C C202 F22A 99.7(16) . .
F22B C202 C2T 115.0(14) . .
F22C C202 C2T 114.3(15) . .
F22A C202 C2T 108.5(13) . .
F23A C203 F23B 108.8(12) . .
F23A C203 F23C 105.9(12) . .
F23B C203 F23C 107.2(11) . .
F23A C203 C2T 110.6(12) . .
F23B C203 C2T 110.3(11) . .
F23C C203 C2T 113.8(10) . .
F24C C204 F24A 113(2) . .
F24C C204 F24B 116(2) . .
F24A C204 F24B 105.2(19) . .
F24C C204 C2T 108.4(17) . .
F24A C204 C2T 108.8(17) . .
F24B C204 C2T 105.0(17) . .
F25C C205 F25B 103(2) . .
F25C C205 F25A 110(2) . .
F25B C205 F25A 98.2(19) . .
F25C C205 C2T 121(2) . .
F25B C205 C2T 113.3(18) . .
F25A C205 C2T 109(2) . .
F26A C206 F23C 104.8(16) . .
F26A C206 F26B 114.7(19) . .
F23C C206 F26B 103.8(16) . .
F26A C206 C2T 110.6(16) . .
F23C C206 C2T 113.0(13) . .
F26B C206 C2T 109.8(16) . .
F31A C301 F31B 105.8(12) . .
F31A C301 F31C 106.8(10) . .
F31B C301 F31C 104.2(11) . .
F31A C301 C3T 112.2(11) . .
F31B C301 C3T 114.2(10) . .
F31C C301 C3T 113.0(11) . .
F32A C302 F32C 109.2(10) . .
F32A C302 F32B 107.6(10) . .
F32C C302 F32B 103.6(9) . .
F32A C302 C3T 112.8(10) . .
F32C C302 C3T 113.2(9) . .
F32B C302 C3T 109.8(10) . .
F33A C303 F33F 84.8(19) . .
F33A C303 F33E 90.0(19) . .
F33F C303 F33E 111(2) . .
F33A C303 F33C 112.9(15) . .
F33F C303 F33C 110(2) . .
F33E C303 F33C 22.9(15) . .
F33A C303 F33B 108.7(16) . .
F33F C303 F33B 23.9(15) . .
F33E C303 F33B 111(2) . .
F33C C303 F33B 100.6(15) . .
F33A C303 C3T 118.7(16) . .
F33F C303 C3T 121.8(17) . .
F33E C303 C3T 120.4(17) . .
F33C C303 C3T 107.5(15) . .
F33B C303 C3T 106.8(13) . .
F33A C303 F33D 19.2(14) . .
F33F C303 F33D 95(2) . .
F33E C303 F33D 101.3(18) . .
F33C C303 F33D 123.7(14) . .
F33B C303 F33D 117.6(15) . .
C3T C303 F33D 99.5(13) . .
F41A C401 F41B 108.4(10) . .
F41A C401 F41C 106.7(10) . .
F41B C401 F41C 107.9(10) . .
F41A C401 C4T 110.5(10) . .
F41B C401 C4T 110.4(10) . .
F41C C401 C4T 112.7(9) . .
F42C C402 F42A 109.7(9) . .
F42C C402 F42B 104.3(10) . .
F42A C402 F42B 107.1(9) . .
F42C C402 C4T 111.2(8) . .
F42A C402 C4T 113.3(10) . .
F42B C402 C4T 110.8(9) . .
F43B C403 F43C 110.4(11) . .
F43B C403 F43A 107.5(9) . .
F43C C403 F43A 106.2(9) . .
F43B C403 C4T 112.0(9) . .
F43C C403 C4T 111.5(9) . .
F43A C403 C4T 108.9(10) . .
O7TA Al2 O8 137.1(13) . .
O7TA Al2 O5 107.5(12) . .
O8 Al2 O5 110.7(5) . .
O7TA Al2 O6 70.2(13) . .
O8 Al2 O6 110.9(5) . .
O5 Al2 O6 112.5(5) . .
O7TA Al2 O7 40.4(13) . .
O8 Al2 O7 105.9(4) . .
O5 Al2 O7 110.9(4) . .
O6 Al2 O7 105.7(4) . .
C5T O5 Al2 156.7(11) . .
C8T O8 Al2 163.2(9) . .
O5 C5T C502 110.6(11) . .
O5 C5T C506 121(2) . .
C502 C5T C506 128(2) . .
O5 C5T C501 109.1(12) . .
C502 C5T C501 112.9(14) . .
C506 C5T C501 48(2) . .
O5 C5T C505 130(3) . .
C502 C5T C505 35(3) . .
C506 C5T C505 104(4) . .
C501 C5T C505 118(2) . .
O5 C5T C504 99(2) . .
C502 C5T C504 60(2) . .
C506 C5T C504 106(3) . .
C501 C5T C504 62(2) . .
C505 C5T C504 89(3) . .
O5 C5T C503 103.3(12) . .
C502 C5T C503 117.3(13) . .
C506 C5T C503 56(2) . .
C501 C5T C503 102.9(12) . .
C505 C5T C503 83(2) . .
C504 C5T C503 157(2) . .
O6 C6T C603 113.0(12) . .
O6 C6T C604 98.0(12) . .
C603 C6T C604 149.0(14) . .
O6 C6T C602 109.9(13) . .
C603 C6T C602 111.8(16) . .
C604 C6T C602 53.6(13) . .
O6 C6T C606 115.2(16) . .
C603 C6T C606 58.2(17) . .
C604 C6T C606 109.5(18) . .
C602 C6T C606 133.8(18) . .
O6 C6T C601 109.8(13) . .
C603 C6T C601 108.1(18) . .
C604 C6T C601 58.7(18) . .
C602 C6T C601 104(2) . .
C606 C6T C601 52.0(19) . .
O6 C6T C605 104.6(16) . .
C603 C6T C605 47.5(16) . .
C604 C6T C605 125.6(17) . .
C602 C6T C605 72.2(17) . .
C606 C6T C605 104.4(19) . .
C601 C6T C605 144.4(17) . .
O8 C8T C802 116.4(11) . .
O8 C8T C803 112.0(14) . .
C802 C8T C803 109.1(14) . .
O8 C8T C801 111.7(14) . .
C802 C8T C801 103.5(13) . .
C803 C8T C801 103.0(14) . .
F51D C501 F51A 91(2) . .
F51D C501 F51B 125(2) . .
F51A C501 F51B 110.1(18) . .
F51D C501 F51F 111(2) . .
F51A C501 F51F 123(2) . .
F51B C501 F51F 16.7(15) . .
F51D C501 F51C 28.3(16) . .
F51A C501 F51C 118.1(18) . .
F51B C501 F51C 103.8(15) . .
F51F C501 F51C 87.6(18) . .
F51D C501 F51E 105(2) . .
F51A C501 F51E 21.0(16) . .
F51B C501 F51E 89(2) . .
F51F C501 F51E 103(2) . .
F51C C501 F51E 127(2) . .
F51D C501 C5T 111(2) . .
F51A C501 C5T 107.2(16) . .
F51B C501 C5T 109.8(15) . .
F51F C501 C5T 112(2) . .
F51C C501 C5T 107.7(15) . .
F51E C501 C5T 115(2) . .
F51E F51A C501 91(5) . .
F51D F51C C501 66(3) . .
F51C F51D C501 86(4) . .
F51A F51E C501 68(5) . .
F52C C502 F52A 112.7(16) . .
F52C C502 F52B 112.9(15) . .
F52A C502 F52B 105.9(15) . .
F52C C502 C5T 111.5(16) . .
F52A C502 C5T 108.7(15) . .
F52B C502 C5T 104.6(14) . .
F53B C503 F53A 108.7(16) . .
F53B C503 F53C 106.5(15) . .
F53A C503 F53C 106.3(15) . .
F53B C503 C5T 111.0(14) . .
F53A C503 C5T 116.9(15) . .
F53C C503 C5T 106.8(14) . .
F54C C504 F54A 100(4) . .
F54C C504 C5T 133(4) . .
F54A C504 C5T 99(3) . .
F54C C504 F54B 102(3) . .
F54A C504 F54B 94(3) . .
C5T C504 F54B 119(4) . .
F55C C505 F55A 105(4) . .
F55C C505 F55B 102(2) . .
F55A C505 F55B 101(4) . .
F55C C505 C5T 115(4) . .
F55A C505 C5T 120(3) . .
F55B C505 C5T 112(4) . .
F56C C506 F56B 125(4) . .
F56C C506 F56A 109(4) . .
F56B C506 F56A 105(4) . .
F56C C506 C5T 102(3) . .
F56B C506 C5T 106(3) . .
F56A C506 C5T 109(3) . .
C6T O6 Al2 149.9(9) . .
F61B C601 F61C 104(2) . .
F61B C601 F61A 103.7(17) . .
F61C C601 F61A 104(2) . .
F61B C601 C6T 115(2) . .
F61C C601 C6T 117.6(16) . .
F61A C601 C6T 111(2) . .
F62C C602 F62B 106.4(17) . .
F62C C602 F62A 100.8(18) . .
F62B C602 F62A 102.4(18) . .
F62C C602 C6T 120.5(19) . .
F62B C602 C6T 117.8(18) . .
F62A C602 C6T 106.0(17) . .
F63B C603 F63A 120(2) . .
F63B C603 C6T 111.3(18) . .
F63A C603 C6T 113.7(13) . .
F63B C603 F63C 106.6(15) . .
F63A C603 F63C 94.6(18) . .
C6T C603 F63C 108.0(18) . .
F64B C604 F64A 109.8(17) . .
F64B C604 F64C 110.3(15) . .
F64A C604 F64C 107.4(15) . .
F64B C604 C6T 105(2) . .
F64A C604 C6T 99.3(18) . .
F64C C604 C6T 124(2) . .
F65C C605 F65B 103(2) . .
F65C C605 F65A 103(2) . .
F65B C605 F65A 102(2) . .
F65C C605 C6T 117(2) . .
F65B C605 C6T 120(2) . .
F65A C605 C6T 109(2) . .
F66C C606 F66B 114(2) . .
F66C C606 F66A 108(2) . .
F66B C606 F66A 103(2) . .
F66C C606 C6T 118(2) . .
F66B C606 C6T 109(2) . .
F66A C606 C6T 103(2) . .
C7T O7 Al2 154.9(8) . .
O7 C7T C703 110.5(10) . .
O7 C7T C701 107.5(9) . .
C703 C7T C701 104.8(9) . .
O7 C7T C702 113.5(9) . .
C703 C7T C702 110.4(9) . .
C701 C7T C702 109.7(10) . .
F71C C701 F71A 110.1(12) . .
F71C C701 F71B 107.9(12) . .
F71A C701 F71B 107.8(12) . .
F71C C701 C7T 108.5(12) . .
F71A C701 C7T 111.9(11) . .
F71B C701 C7T 110.5(13) . .
F72B C702 F72A 109.4(11) . .
F72B C702 F72C 109.6(11) . .
F72A C702 F72C 109.3(11) . .
F72B C702 C7T 111.4(11) . .
F72A C702 C7T 106.8(10) . .
F72C C702 C7T 110.3(11) . .
F73A C703 F73C 106.3(11) . .
F73A C703 F73B 110.1(12) . .
F73C C703 F73B 109.2(12) . .
F73A C703 C7T 111.2(12) . .
F73C C703 C7T 112.3(12) . .
F73B C703 C7T 107.7(12) . .
C7TA O7TA Al2 148(3) . .
O7TA C7TA C705 106(3) . .
O7TA C7TA C704 85(3) . .
C705 C7TA C704 143(4) . .
O7TA C7TA C706 118(4) . .
C705 C7TA C706 107(3) . .
C704 C7TA C706 97(3) . .
F74B C704 F74C 97(2) . .
F74B C704 F74A 95.8(15) . .
F74C C704 F74A 96.5(19) . .
F74B C704 C7TA 146(4) . .
F74C C704 C7TA 99(4) . .
F74A C704 C7TA 112(3) . .
F75C C705 F75B 99(2) . .
F75C C705 F75A 98.2(19) . .
F75B C705 F75A 96.0(19) . .
F75C C705 C7TA 124(4) . .
F75B C705 C7TA 119(4) . .
F75A C705 C7TA 116(4) . .
F76C C706 F76A 103(2) . .
F76C C706 F76B 102(2) . .
F76A C706 F76B 102(2) . .
F76C C706 C7TA 121(4) . .
F76A C706 C7TA 107(4) . .
F76B C706 C7TA 118(3) . .
F81B C801 F81C 114(2) . .
F81B C801 F81A 107.0(19) . .
F81C C801 F81A 93.2(16) . .
F81B C801 C8T 125(2) . .
F81C C801 C8T 108.6(17) . .
F81A C801 C8T 103.3(16) . .
F82B C802 F82C 110.7(16) . .
F82B C802 F82A 118.0(17) . .
F82C C802 F82A 106.9(16) . .
F82B C802 C8T 108.8(16) . .
F82C C802 C8T 107.0(16) . .
F82A C802 C8T 104.8(14) . .
F83C C803 F83B 116(2) . .
F83C C803 F83A 102.6(18) . .
F83B C803 F83A 101.2(18) . .
F83C C803 C8T 111.1(19) . .
F83B C803 C8T 119(2) . .
F83A C803 C8T 104.6(16) . .
Cl12 C1SA Cl11 118(2) . .
Cl12 C1SA H1SA 107.7 . .
Cl11 C1SA H1SA 107.7 . .
Cl12 C1SA H1SB 107.7 . .
Cl11 C1SA H1SB 107.7 . .
H1SA C1SA H1SB 107.1 . .
Cl13 C1S Cl14 104(3) . .
Cl13 C1S H1SC 110.9 . .
Cl14 C1S H1SC 110.9 . .
Cl13 C1S H1SD 110.9 . .
Cl14 C1S H1SD 110.9 . .
H1SC C1S H1SD 109.0 . .
Cl21 C2S Cl23 41.6(19) . .
Cl21 C2S Cl24 65(2) . .
Cl23 C2S Cl24 100(2) . .
Cl21 C2S Cl22 101(3) . .
Cl23 C2S Cl22 120(3) . .
Cl24 C2S Cl22 39.8(17) . .
Cl21 C2S H2SA 145.9 . .
Cl23 C2S H2SA 110.2 . .
Cl24 C2S H2SA 115.7 . .
Cl22 C2S H2SA 76.2 . .
Cl21 C2S H2SB 101.6 . .
Cl23 C2S H2SB 109.1 . .
Cl24 C2S H2SB 114.1 . .
Cl22 C2S H2SB 125.6 . .
H2SA C2S H2SB 107.6 . .
Cl21 C2S H2SC 109.5 . .
Cl23 C2S H2SC 68.0 . .
Cl24 C2S H2SC 142.0 . .
Cl22 C2S H2SC 114.1 . .
H2SA C2S H2SC 46.7 . .
H2SB C2S H2SC 103.8 . .
Cl21 C2S H2SD 111.6 . .
Cl23 C2S H2SD 121.3 . .
Cl24 C2S H2SD 110.7 . .
Cl22 C2S H2SD 115.0 . .
H2SA C2S H2SD 99.9 . .
H2SB C2S H2SD 12.3 . .
H2SC C2S H2SD 105.9 . .
C2S Cl23 H2SC 33.7 . .
C14S C12S C11S 117.4(18) 3_665 .
C14S C12S C13S 121.8(13) 3_665 .
C11S C12S C13S 120.7(18) . .
C14S C12S H11E 119.1 3_665 .
C11S C12S H11E 2.6 . .
C13S C12S H11E 119.1 . .
C12S C11S H11B 109.5 . .
C12S C11S H11C 109.5 . .
H11B C11S H11C 109.5 . .
C12S C11S H11D 109.5 . .
H11B C11S H11D 109.5 . .
H11C C11S H11D 109.5 . .
C14S C13S C12S 117.8(15) . .
C14S C13S H13B 121.1 . .
C12S C13S H13B 121.1 . .
C13S C14S C12S 120.3(15) . 3_665
C13S C14S H14B 119.8 . .
C12S C14S H14B 119.8 3_665 .

loop_
_geom_bond_atom_site_label_1
_geom_bond_atom_site_label_2
_geom_bond_distance
_geom_bond_site_symmetry_2
Ag1 N12 2.283(6) 4_565
Ag1 N13 2.337(6) .
Ag1 P1 2.3849(18) .
Ag1 N11 2.406(6) .
Ag2 N16 2.337(6) 4_566
Ag2 N15 2.340(6) .
Ag2 N14 2.346(7) 1_455
Ag2 P2 2.3961(18) .
Mo1 C2C 1.987(8) .
Mo1 C1C 2.000(8) .
Mo1 C11 2.288(8) .
Mo1 C15 2.305(9) .
Mo1 C12 2.326(8) .
Mo1 C14 2.342(8) .
Mo1 C13 2.370(7) .
Mo1 P1 2.4292(17) .
Mo1 P2 2.543(2) .
Mo1 Mo2 3.0526(8) .
Mo2 C3C 1.978(9) .
Mo2 C4C 1.991(9) .
Mo2 C25 2.288(9) .
Mo2 C21 2.299(9) .
Mo2 C23 2.321(8) .
Mo2 C22 2.349(9) .
Mo2 C24 2.365(8) .
Mo2 P2 2.4603(18) .
Mo2 P1 2.5170(19) .
P1 P2 2.087(3) .
C1C O1C 1.136(10) .
C2C O2C 1.130(10) .
C3C O3CA 1.17(3) .
C3C O3C 1.22(2) .
C4C O4C 1.147(11) .
O3C O3CA 0.68(2) .
C11 C12 1.421(14) .
C11 C15 1.424(14) .
C11 H11A 1.0000 .
C12 C13 1.407(12) .
C12 H12A 1.0000 .
C13 C14 1.389(12) .
C13 H13A 1.0000 .
C14 C15 1.437(13) .
C14 H14A 1.0000 .
C15 H15A 1.0000 .
C21 C22 1.408(16) .
C21 C25 1.425(14) .
C21 H21A 1.0000 .
C22 C24 1.412(16) .
C22 H22A 1.0000 .
C23 C25 1.398(15) .
C23 C24 1.404(13) .
C23 H23A 1.0000 .
C24 H24A 1.0000 .
C25 H25A 1.0000 .
N11 C31 1.334(9) .
N11 C35 1.345(11) .
N12 C42 1.304(11) .
N12 C44 1.337(12) .
N12 Ag1 2.283(6) 4_566
N13 C48 1.322(10) .
N13 C46 1.330(11) .
N14 C55 1.331(12) .
N14 C57 1.334(11) .
N14 Ag2 2.346(7) 1_655
N15 C62 1.324(11) .
N15 C58 1.329(11) .
N16 C68 1.315(11) .
N16 C67 1.339(11) .
N16 Ag2 2.337(6) 4_565
C31 C32 1.368(11) .
C31 H31A 0.9500 .
C32 C37 1.369(11) .
C32 H32A 0.9500 .
C35 C36 1.373(11) .
C35 H35A 0.9500 .
C36 C37 1.403(11) .
C36 H36A 0.9500 .
C37 C38 1.470(10) .
C38 C39 1.316(12) .
C38 H38A 0.9500 .
C39 C40 1.483(10) .
C39 H39A 0.9500 .
C40 C43 1.350(12) .
C40 C41 1.381(12) .
C41 C42 1.376(12) .
C41 H41A 0.9500 .
C42 H42A 0.9500 .
C43 C44 1.382(13) .
C43 H43A 0.9500 .
C44 H44A 0.9500 .
C46 C47 1.367(12) .
C46 H46A 0.9500 .
C47 C50 1.381(11) .
C47 H47A 0.9500 .
C48 C49 1.387(12) .
C48 H48A 0.9500 .
C49 C50 1.386(11) .
C49 H49A 0.9500 .
C50 C51 1.439(11) .
C51 C52 1.322(12) .
C51 H51A 0.9500 .
C52 C53 1.464(11) .
C52 H52A 0.9500 .
C53 C56 1.378(12) .
C53 C54 1.401(12) .
C54 C55 1.369(13) .
C54 H54A 0.9500 .
C55 H55A 0.9500 .
C56 C57 1.385(12) .
C56 H56A 0.9500 .
C57 H57A 0.9500 .
C58 C59 1.396(13) .
C58 H58A 0.9500 .
C59 C70 1.368(14) .
C59 H59A 0.9500 .
C61 C62 1.386(12) .
C61 C70 1.395(12) .
C61 H61A 0.9500 .
C62 H62A 0.9500 .
C63 C64 1.308(13) .
C63 C70 1.462(12) .
C63 H63A 0.9500 .
C64 C65 1.456(12) .
C64 H64A 0.9500 .
C65 C66 1.389(13) .
C65 C69 1.394(13) .
C66 C67 1.381(11) .
C66 H66A 0.9500 .
C67 H67A 0.9500 .
C68 C69 1.382(12) .
C68 H68A 0.9500 .
C69 H69A 0.9500 .
Al1 O1 1.721(6) .
Al1 O4 1.721(5) .
Al1 O2 1.727(5) .
Al1 O3 1.735(7) .
O1 C1T 1.352(11) .
O2 C2T 1.343(9) .
O3 C3T 1.354(10) .
O4 C4T 1.338(10) .
C1T C103 1.546(14) .
C1T C101 1.547(11) .
C1T C102 1.572(15) .
C2T C205 1.49(3) .
C2T C202 1.511(18) .
C2T C206 1.53(2) .
C2T C203 1.530(16) .
C2T C204 1.62(2) .
C2T C201 1.630(19) .
C3T C303 1.501(17) .
C3T C301 1.528(18) .
C3T C302 1.530(12) .
C4T C402 1.538(16) .
C4T C401 1.560(12) .
C4T C403 1.567(15) .
C101 F11C 1.317(11) .
C101 F11B 1.321(12) .
C101 F11A 1.326(11) .
C102 F12B 1.297(14) .
C102 F12C 1.327(14) .
C102 F12A 1.336(15) .
C103 F13C 1.319(12) .
C103 F13A 1.339(13) .
C103 F13B 1.341(15) .
F23C C203 1.344(15) .
F23C C206 1.360(16) .
C201 F21A 1.25(2) .
C201 F21C 1.32(2) .
C201 F21B 1.38(2) .
C202 F22B 1.32(2) .
C202 F22C 1.36(2) .
C202 F22A 1.37(2) .
C203 F23A 1.33(2) .
C203 F23B 1.336(16) .
C204 F24C 1.28(3) .
C204 F24A 1.31(3) .
C204 F24B 1.42(3) .
C205 F25C 1.37(4) .
C205 F25B 1.39(3) .
C205 F25A 1.40(3) .
C206 F26A 1.358(17) .
C206 F26B 1.361(17) .
C301 F31A 1.333(13) .
C301 F31B 1.337(17) .
C301 F31C 1.362(13) .
C302 F32A 1.288(14) .
C302 F32C 1.339(12) .
C302 F32B 1.370(16) .
C303 F33A 1.24(3) .
C303 F33F 1.24(3) .
C303 F33E 1.30(3) .
C303 F33C 1.39(3) .
C303 F33B 1.45(2) .
C303 F33D 1.59(3) .
C401 F41A 1.322(14) .
C401 F41B 1.332(17) .
C401 F41C 1.340(12) .
C402 F42C 1.314(12) .
C402 F42A 1.337(12) .
C402 F42B 1.359(13) .
C403 F43B 1.273(15) .
C403 F43C 1.340(12) .
C403 F43A 1.358(14) .
Al2 O7TA 1.41(3) .
Al2 O8 1.672(7) .
Al2 O5 1.682(8) .
Al2 O6 1.736(10) .
Al2 O7 1.746(9) .
O5 C5T 1.298(15) .
O8 C8T 1.292(14) .
C5T C502 1.532(15) .
C5T C506 1.551(19) .
C5T C501 1.561(16) .
C5T C505 1.571(19) .
C5T C504 1.574(19) .
C5T C503 1.582(15) .
C6T O6 1.323(14) .
C6T C603 1.478(15) .
C6T C604 1.502(18) .
C6T C602 1.516(16) .
C6T C606 1.516(17) .
C6T C601 1.519(17) .
C6T C605 1.524(17) .
C8T C802 1.575(18) .
C8T C803 1.577(18) .
C8T C801 1.606(18) .
C501 F51D 1.30(4) .
C501 F51A 1.32(3) .
C501 F51B 1.35(3) .
C501 F51F 1.353(19) .
C501 F51C 1.42(2) .
C501 F51E 1.43(4) .
F51A F51E 0.51(4) .
F51C F51D 0.68(4) .
C502 F52C 1.28(2) .
C502 F52A 1.33(2) .
C502 F52B 1.40(2) .
C503 F53B 1.32(2) .
C503 F53A 1.32(2) .
C503 F53C 1.42(2) .
C504 F54C 1.31(5) .
C504 F54A 1.47(6) .
C504 F54B 1.60(6) .
C505 F55C 1.41(7) .
C505 F55A 1.41(2) .
C505 F55B 1.50(8) .
C506 F56C 1.16(6) .
C506 F56B 1.39(6) .
C506 F56A 1.44(6) .
C601 F61B 1.27(3) .
C601 F61C 1.41(2) .
C601 F61A 1.43(4) .
C602 F62C 1.30(3) .
C602 F62B 1.32(3) .
C602 F62A 1.43(3) .
C603 F63B 1.16(3) .
C603 F63A 1.30(2) .
C603 F63C 1.49(3) .
C604 F64B 1.336(19) .
C604 F64A 1.345(19) .
C604 F64C 1.354(14) .
C605 F65C 1.37(4) .
C605 F65B 1.37(4) .
C605 F65A 1.44(4) .
C606 F66C 1.31(4) .
C606 F66B 1.38(4) .
C606 F66A 1.50(5) .
O7 C7T 1.324(13) .
C7T C703 1.551(15) .
C7T C701 1.562(15) .
C7T C702 1.567(15) .
C701 F71C 1.304(13) .
C701 F71A 1.311(12) .
C701 F71B 1.328(13) .
C702 F72B 1.319(12) .
C702 F72A 1.328(12) .
C702 F72C 1.332(12) .
C703 F73A 1.312(13) .
C703 F73C 1.321(13) .
C703 F73B 1.322(13) .
O7TA C7TA 1.32(6) .
C7TA C705 1.556(19) .
C7TA C704 1.565(19) .
C7TA C706 1.566(18) .
C704 F74B 1.314(17) .
C704 F74C 1.317(17) .
C704 F74A 1.345(14) .
C705 F75C 1.31(2) .
C705 F75B 1.32(2) .
C705 F75A 1.335(16) .
C706 F76C 1.32(2) .
C706 F76A 1.32(2) .
C706 F76B 1.33(2) .
C801 F81B 1.11(2) .
C801 F81C 1.39(3) .
C801 F81A 1.47(3) .
C802 F82B 1.297(14) .
C802 F82C 1.328(12) .
C802 F82A 1.337(14) .
C803 F83C 1.24(2) .
C803 F83B 1.24(2) .
C803 F83A 1.43(3) .
C1SA Cl12 1.70(3) .
C1SA Cl11 1.75(3) .
C1SA H1SA 0.9900 .
C1SA H1SB 0.9900 .
C1S Cl13 1.66(5) .
C1S Cl14 1.84(5) .
C1S H1SC 0.9900 .
C1S H1SD 0.9900 .
C2S Cl21 1.64(3) .
C2S Cl23 1.76(6) .
C2S Cl24 1.85(6) .
C2S Cl22 1.87(6) .
C2S H2SA 0.9945 .
C2S H2SB 1.0117 .
C2S H2SC 0.9940 .
C2S H2SD 0.9752 .
Cl23 H2SC 1.6615 .
C12S C14S 1.36(2) 3_665
C12S C11S 1.41(2) .
C12S C13S 1.43(2) .
C12S H11E 0.9500 .
C11S H11B 0.9800 .
C11S H11C 0.9800 .
C11S H11D 0.9800 .
C13S C14S 1.309(19) .
C13S H13B 0.9500 .
C14S C12S 1.36(2) 3_665
C14S H14B 0.9500 .
